data_4329067
loop_
_publ_author_name
'Jun-ichi Nishigaki'
'Tsuyoshi Matsumoto'
'Kazuyuki Tatsumi'

_publ_section_title
;
 Model Studies of Methyl CoM Reductase: Methane Formation via CH3-S Bond
 Cleavage of Ni(I) Tetraazacyclic Complexes Having Intramolecular Methyl
 Sulfide Pendants
;
_journal_name_full 'Inorganic Chemistry'
_journal_page_first 5173
_journal_page_last 5187
_journal_paper_doi 10.1021/ic300017k
_journal_volume 51
_journal_year 2012
_chemical_formula_moiety 'C16 H36 N4 Ni S2, C32 H12, B F24, C4 H8 O '
_chemical_formula_sum 'C52 H56 B F24 N4 Ni O S2'
_chemical_formula_weight 1342.63
_space_group_IT_number 2
_symmetry_cell_setting triclinic
_symmetry_Int_Tables_number 2
_symmetry_space_group_name_Hall '-P 1'
_symmetry_space_group_name_H-M 'P -1'
_cell_angle_alpha 89.158(9)
_cell_angle_beta 87.784(8)
_cell_angle_gamma 86.825(9)
_cell_formula_units_Z 2
_cell_length_a 12.315(3)
_cell_length_b 13.054(4)
_cell_length_c 18.427(5)
_cell_measurement_reflns_used 5583
_cell_measurement_temperature 173.0
_cell_measurement_theta_max 27.5
_cell_measurement_theta_min 3.3
_cell_volume 2955.3(14)
_computing_cell_refinement DTREK
_computing_data_collection DTREK
_computing_data_reduction CrystalStructure
_computing_publication_material 'CrystalStructure 3.8'
_computing_structure_refinement SHELXL
_computing_structure_solution SIR97
_diffrn_ambient_temperature 173
_diffrn_detector_area_resol_mean 7.31
_diffrn_measured_fraction_theta_full 0.953
_diffrn_measured_fraction_theta_max 0.953
_diffrn_measurement_device_type 'Rigaku Saturn'
_diffrn_measurement_method \w
_diffrn_radiation_type 'Mo K\a'
_diffrn_radiation_wavelength 0.71070
_diffrn_reflns_av_R_equivalents 0.094
_diffrn_reflns_limit_h_max 15
_diffrn_reflns_limit_h_min -15
_diffrn_reflns_limit_k_max 16
_diffrn_reflns_limit_k_min -15
_diffrn_reflns_limit_l_max 16
_diffrn_reflns_limit_l_min -23
_diffrn_reflns_number 24015
_diffrn_reflns_theta_full 27.52
_diffrn_reflns_theta_max 27.52
_exptl_absorpt_coefficient_mu 0.516
_exptl_absorpt_correction_type none
_exptl_crystal_colour green
_exptl_crystal_density_diffrn 1.509
_exptl_crystal_description block
_exptl_crystal_F_000 1370.00
_exptl_crystal_size_max 0.20
_exptl_crystal_size_mid 0.20
_exptl_crystal_size_min 0.20
_refine_diff_density_max 0.93
_refine_diff_density_min -0.67
_refine_ls_extinction_method none
_refine_ls_goodness_of_fit_ref 1.093
_refine_ls_hydrogen_treatment refall
_refine_ls_number_parameters 789
_refine_ls_number_reflns 12953
_refine_ls_R_factor_gt 0.1006
_refine_ls_shift/su_max 0.0030
_refine_ls_structure_factor_coef Fsqd
_refine_ls_weighting_details 'w = 1/[\s^2^(Fo^2^)+(0.0500P)^2^+8.0000P] where P=(Fo^2^+2Fc^2^)/3'
_refine_ls_weighting_scheme calc
_refine_ls_wR_factor_ref 0.2711
_reflns_number_gt 5414
_reflns_number_total 12953
_reflns_threshold_expression F^2^>2.0\s(F^2^)
_cod_data_source_file ic300017k_si_002_05.cif
_cod_data_source_block '[Ni(mtc)]BArF4_Complex10a'
_cod_original_cell_volume 2955.4(14)
_cod_original_formula_sum 'C52 H56 B F24 N4 Ni O S2 '
_cod_database_code 4329067

loop_
_symmetry_equiv_pos_site_id
_symmetry_equiv_pos_as_xyz
1 +X,+Y,+Z
2 -X,-Y,-Z

loop_
_atom_site_label
_atom_site_type_symbol
_atom_site_fract_x
_atom_site_fract_y
_atom_site_fract_z
_atom_site_U_iso_or_equiv
_atom_site_adp_type
_atom_site_occupancy
_atom_site_symmetry_multiplicity
_atom_site_calc_flag
_atom_site_refinement_flags
Ni(1) Ni 1.22827(7) 0.63620(7) 0.19785(5) 0.0597(2) Uani 1.00 1 d .
S(1) S 1.0483(2) 0.81533(18) 0.22236(13) 0.0934(7) Uani 1.00 1 d .
S(2) S 1.16245(19) 0.7257(2) 0.49661(11) 0.0879(6) Uani 1.00 1 d .
F(1a) F 0.7334(8) -0.0582(7) 0.0961(5) 0.096(2) Uiso 0.60 1 d P
F(1b) F 0.601(2) -0.056(2) 0.0493(16) 0.220(11) Uiso 0.40 1 d P
F(2a) F 0.5632(6) -0.0683(5) 0.0874(4) 0.076(2) Uiso 0.60 1 d P
F(2b) F 0.6821(13) -0.0783(11) 0.1383(9) 0.119(4) Uiso 0.40 1 d P
F(3a) F 0.6514(5) -0.0010(4) -0.0002(3) 0.0632(15) Uiso 0.60 1 d P
F(3b) F 0.7672(11) -0.0295(10) 0.0594(7) 0.093(3) Uiso 0.40 1 d P
F(4) F 0.4484(4) 0.4072(3) 0.0705(3) 0.1128(19) Uani 1.00 1 d .
F(5) F 0.3684(4) 0.2755(4) 0.0425(3) 0.1149(19) Uani 1.00 1 d .
F(6) F 0.3525(4) 0.3313(5) 0.1493(3) 0.123(2) Uani 1.00 1 d .
F(7a) F 0.712(2) -0.0557(12) 0.4959(10) 0.122(7) Uani 0.60 1 d P
F(7b) F 0.689(3) -0.0845(19) 0.4686(16) 0.137(12) Uani 0.40 1 d P
F(8a) F 0.731(2) -0.0956(16) 0.3786(16) 0.153(9) Uani 0.60 1 d P
F(8b) F 0.797(3) -0.085(2) 0.3874(16) 0.128(12) Uani 0.40 1 d P
F(9a) F 0.8606(18) -0.0282(19) 0.4357(13) 0.154(10) Uani 0.60 1 d P
F(9b) F 0.838(3) -0.015(2) 0.4796(19) 0.168(15) Uani 0.40 1 d P
F(10a) F 0.3961(12) 0.2782(16) 0.4378(8) 0.095(5) Uani 0.60 1 d P
F(10b) F 0.425(2) 0.314(3) 0.4228(15) 0.139(14) Uani 0.40 1 d P
F(11a) F 0.4796(13) 0.2453(13) 0.5337(6) 0.099(5) Uani 0.60 1 d P
F(11b) F 0.438(2) 0.210(2) 0.5056(16) 0.164(13) Uani 0.40 1 d P
F(12a) F 0.5131(19) 0.3761(13) 0.4720(10) 0.119(8) Uani 0.60 1 d P
F(12b) F 0.522(2) 0.346(2) 0.5037(16) 0.128(13) Uani 0.40 1 d P
F(13) F 0.7116(5) 0.5802(5) 0.4384(3) 0.144(2) Uani 1.00 1 d .
F(14) F 0.8755(4) 0.5606(3) 0.4297(2) 0.0975(15) Uani 1.00 1 d .
F(15) F 0.8073(9) 0.6954(3) 0.3889(3) 0.198(4) Uani 1.00 1 d .
F(16) F 0.7318(5) 0.7188(3) 0.1293(3) 0.132(2) Uani 1.00 1 d .
F(17) F 0.8678(4) 0.6261(5) 0.0907(3) 0.148(2) Uani 1.00 1 d .
F(18) F 0.7078(5) 0.5871(4) 0.0730(3) 0.122(2) Uani 1.00 1 d .
F(19) F 1.1030(5) 0.2512(4) 0.0370(2) 0.121(2) Uani 1.00 1 d .
F(20) F 1.1921(4) 0.1221(4) 0.0767(2) 0.1113(17) Uani 1.00 1 d .
F(21) F 1.0322(4) 0.1083(5) 0.0421(2) 0.123(2) Uani 1.00 1 d .
F(22) F 1.1453(5) 0.1166(4) 0.3770(3) 0.123(2) Uani 1.00 1 d .
F(23) F 1.2514(4) 0.2168(5) 0.3222(3) 0.129(2) Uani 1.00 1 d .
F(24) F 1.1224(4) 0.2757(4) 0.3899(2) 0.1088(17) Uani 1.00 1 d .
O(1a) O 1.4149(10) 0.8418(9) 0.2939(6) 0.104(3) Uiso 0.60 1 d P
O(1b) O 1.3743(14) 0.8873(14) 0.2669(9) 0.105(5) Uiso 0.40 1 d P
N(1) N 1.2437(5) 0.7236(5) 0.1005(3) 0.0745(17) Uani 1.00 1 d .
N(2) N 1.1009(4) 0.5580(4) 0.1663(2) 0.0583(13) Uani 1.00 1 d .
N(3) N 1.2011(4) 0.5719(4) 0.3018(2) 0.0578(13) Uani 1.00 1 d .
N(4) N 1.3876(4) 0.6592(5) 0.2107(3) 0.0702(16) Uani 1.00 1 d .
C(1) C 1.2359(7) 0.6574(7) 0.0382(4) 0.089(2) Uani 1.00 1 d .
C(2) C 1.1308(7) 0.6035(7) 0.0358(4) 0.089(2) Uani 1.00 1 d .
C(3) C 1.1165(6) 0.5165(6) 0.0923(4) 0.073(2) Uani 1.00 1 d .
C(4) C 1.0861(6) 0.4767(5) 0.2203(4) 0.072(2) Uani 1.00 1 d .
C(5) C 1.0950(5) 0.5213(5) 0.2951(3) 0.0668(18) Uani 1.00 1 d .
C(6) C 1.2886(6) 0.4980(5) 0.3163(4) 0.075(2) Uani 1.00 1 d .
C(7) C 1.3997(6) 0.5423(7) 0.3177(4) 0.089(2) Uani 1.00 1 d .
C(8) C 1.4487(7) 0.5716(8) 0.2449(5) 0.098(2) Uani 1.00 1 d .
C(9) C 1.4322(7) 0.6851(8) 0.1368(4) 0.097(3) Uani 1.00 1 d .
C(10) C 1.3562(7) 0.7606(7) 0.1023(4) 0.091(2) Uani 1.00 1 d .
C(11) C 1.1672(9) 0.8159(8) 0.0909(5) 0.108(3) Uiso 1.00 1 d .
C(12a) C 1.1575(12) 0.8744(11) 0.1732(8) 0.078(3) Uiso 0.60 1 d P
C(12b) C 1.118(2) 0.8787(18) 0.1413(14) 0.092(7) Uiso 0.40 1 d P
C(13a) C 0.977(2) 0.915(2) 0.2603(15) 0.111(8) Uiso 0.40 1 d P
C(13b) C 0.9345(15) 0.9089(14) 0.2011(10) 0.114(5) Uiso 0.60 1 d P
C(14) C 1.1886(6) 0.6544(5) 0.3569(3) 0.0586(16) Uani 1.00 1 d .
C(15) C 1.1673(7) 0.6208(6) 0.4349(3) 0.075(2) Uani 1.00 1 d .
C(16) C 1.0448(8) 0.7977(8) 0.4681(4) 0.110(3) Uani 1.00 1 d .
C(17) C 0.6863(4) 0.2318(4) 0.1851(2) 0.0390(11) Uani 1.00 1 d .
C(18) C 0.7009(5) 0.1340(4) 0.1561(3) 0.0505(14) Uani 1.00 1 d .
C(19) C 0.6284(5) 0.0954(4) 0.1081(3) 0.0555(15) Uani 1.00 1 d .
C(20) C 0.5383(5) 0.1528(5) 0.0877(3) 0.0546(16) Uani 1.00 1 d .
C(21) C 0.5197(4) 0.2502(4) 0.1157(3) 0.0479(13) Uani 1.00 1 d .
C(22) C 0.5932(4) 0.2886(4) 0.1633(2) 0.0419(12) Uani 1.00 1 d .
C(23) C 0.6503(8) -0.0090(7) 0.0761(5) 0.090(2) Uiso 1.00 1 d .
C(24) C 0.4243(6) 0.3152(6) 0.0938(4) 0.070(2) Uani 1.00 1 d .
C(25) C 0.7168(4) 0.2194(4) 0.3224(2) 0.0402(12) Uani 1.00 1 d .
C(26) C 0.7543(5) 0.1245(4) 0.3480(3) 0.0513(14) Uani 1.00 1 d .
C(27) C 0.7096(6) 0.0768(4) 0.4094(3) 0.0604(17) Uani 1.00 1 d .
C(28) C 0.6239(5) 0.1243(5) 0.4478(3) 0.0588(16) Uani 1.00 1 d .
C(29) C 0.5834(4) 0.2204(4) 0.4241(3) 0.0495(14) Uani 1.00 1 d .
C(30) C 0.6278(4) 0.2647(4) 0.3621(2) 0.0442(12) Uani 1.00 1 d .
C(31) C 0.7569(11) -0.0255(7) 0.4325(6) 0.098(3) Uani 1.00 1 d .
C(32) C 0.4934(6) 0.2761(6) 0.4657(4) 0.0640(18) Uani 1.00 1 d .
C(33) C 0.7639(4) 0.3960(3) 0.2515(2) 0.0368(11) Uani 1.00 1 d .
C(34) C 0.7760(4) 0.4472(4) 0.3175(3) 0.0432(12) Uani 1.00 1 d .
C(35) C 0.7833(5) 0.5523(4) 0.3191(3) 0.0538(15) Uani 1.00 1 d .
C(36) C 0.7812(5) 0.6126(4) 0.2572(4) 0.0570(16) Uani 1.00 1 d .
C(37) C 0.7708(4) 0.5634(4) 0.1914(3) 0.0520(15) Uani 1.00 1 d .
C(38) C 0.7637(4) 0.4588(4) 0.1888(3) 0.0444(12) Uani 1.00 1 d .
C(39) C 0.7935(7) 0.6006(5) 0.3923(4) 0.076(2) Uani 1.00 1 d .
C(40) C 0.7716(6) 0.6243(5) 0.1220(4) 0.075(2) Uani 1.00 1 d .
C(41) C 0.8927(4) 0.2367(4) 0.2323(3) 0.0421(12) Uani 1.00 1 d .
C(42) C 0.9663(4) 0.2314(4) 0.2884(3) 0.0523(14) Uani 1.00 1 d .
C(43) C 1.0764(5) 0.2085(5) 0.2780(3) 0.0598(16) Uani 1.00 1 d .
C(44) C 1.1194(5) 0.1856(5) 0.2080(3) 0.0609(17) Uani 1.00 1 d .
C(45) C 1.0505(5) 0.1902(4) 0.1513(3) 0.0514(14) Uani 1.00 1 d .
C(46) C 0.9394(4) 0.2155(4) 0.1624(3) 0.0457(13) Uani 1.00 1 d .
C(47) C 1.1484(6) 0.2041(7) 0.3417(5) 0.083(2) Uani 1.00 1 d .
C(48) C 1.0936(6) 0.1677(6) 0.0770(4) 0.0678(19) Uani 1.00 1 d .
C(49) C 1.3463(9) 0.9138(8) 0.3370(6) 0.119(3) Uiso 1.00 1 d .
C(50) C 1.4269(10) 0.9951(9) 0.3564(6) 0.126(3) Uiso 1.00 1 d .
C(51) C 1.4854(11) 1.0113(10) 0.2852(7) 0.138(4) Uiso 1.00 1 d .
C(52a) C 1.523(2) 0.884(2) 0.2745(13) 0.169(9) Uiso 0.60 1 d P
C(52b) C 1.426(2) 0.976(2) 0.2308(18) 0.143(11) Uiso 0.40 1 d P
B(1) B 0.7645(5) 0.2711(4) 0.2471(3) 0.0397(13) Uani 1.00 1 d .
H(1) H 1.0389 0.6022 0.1676 0.070 Uiso 1.00 1 c R
H(2) H 1.3921 0.7162 0.2399 0.084 Uiso 1.00 1 c R
H(3) H 1.2443 0.6993 -0.0067 0.107 Uiso 1.00 1 c R
H(4) H 1.2971 0.6050 0.0385 0.107 Uiso 1.00 1 c R
H(5) H 1.0695 0.6551 0.0428 0.106 Uiso 1.00 1 c R
H(6) H 1.1258 0.5746 -0.0132 0.106 Uiso 1.00 1 c R
H(7) H 1.1817 0.4686 0.0901 0.088 Uiso 1.00 1 c R
H(8) H 1.0528 0.4778 0.0805 0.088 Uiso 1.00 1 c R
H(9) H 1.0138 0.4482 0.2159 0.086 Uiso 1.00 1 c R
H(10) H 1.1426 0.4206 0.2125 0.086 Uiso 1.00 1 c R
H(11) H 1.0896 0.4660 0.3322 0.080 Uiso 1.00 1 c R
H(12) H 1.0338 0.5725 0.3044 0.080 Uiso 1.00 1 c R
H(13) H 1.2730 0.4645 0.3638 0.090 Uiso 1.00 1 c R
H(14) H 1.2908 0.4444 0.2788 0.090 Uiso 1.00 1 c R
H(15) H 1.4502 0.4913 0.3410 0.106 Uiso 1.00 1 c R
H(16) H 1.3938 0.6039 0.3486 0.106 Uiso 1.00 1 c R
H(17) H 1.4501 0.5118 0.2124 0.118 Uiso 1.00 1 c R
H(18) H 1.5249 0.5898 0.2508 0.118 Uiso 1.00 1 c R
H(19) H 1.4412 0.6224 0.1071 0.116 Uiso 1.00 1 c R
H(20) H 1.5044 0.7141 0.1403 0.116 Uiso 1.00 1 c R
H(21) H 1.3542 0.8257 0.1294 0.109 Uiso 1.00 1 c R
H(22) H 1.3832 0.7748 0.0520 0.109 Uiso 1.00 1 c R
H(23) H 1.2556 0.6930 0.3547 0.070 Uiso 1.00 1 c R
H(24) H 1.1278 0.7026 0.3429 0.070 Uiso 1.00 1 c R
H(25) H 1.0972 0.5870 0.4387 0.090 Uiso 1.00 1 c R
H(26) H 1.2254 0.5697 0.4489 0.090 Uiso 1.00 1 c R
H(27) H 0.9805 0.7742 0.4950 0.132 Uiso 1.00 1 c R
H(28) H 1.0524 0.8705 0.4776 0.132 Uiso 1.00 1 c R
H(29) H 1.0366 0.7880 0.4160 0.132 Uiso 1.00 1 c R
H(30) H 0.7624 0.0917 0.1694 0.061 Uiso 1.00 1 c R
H(31) H 0.4894 0.1264 0.0550 0.066 Uiso 1.00 1 c R
H(32) H 0.5793 0.3560 0.1814 0.050 Uiso 1.00 1 c R
H(33) H 0.8137 0.0900 0.3225 0.062 Uiso 1.00 1 c R
H(34) H 0.5928 0.0924 0.4897 0.071 Uiso 1.00 1 c R
H(35) H 0.5966 0.3286 0.3456 0.053 Uiso 1.00 1 c R
H(36) H 0.7790 0.4086 0.3616 0.052 Uiso 1.00 1 c R
H(37) H 0.7866 0.6848 0.2593 0.068 Uiso 1.00 1 c R
H(38) H 0.7583 0.4277 0.1429 0.053 Uiso 1.00 1 c R
H(39) H 0.9387 0.2443 0.3364 0.063 Uiso 1.00 1 c R
H(40) H 1.1947 0.1673 0.2002 0.073 Uiso 1.00 1 c R
H(41) H 0.8940 0.2187 0.1218 0.055 Uiso 1.00 1 c R

loop_
_atom_site_aniso_label
_atom_site_aniso_U_11
_atom_site_aniso_U_22
_atom_site_aniso_U_33
_atom_site_aniso_U_12
_atom_site_aniso_U_13
_atom_site_aniso_U_23
Ni(1) 0.0592(5) 0.0680(5) 0.0529(4) -0.0177(4) 0.0050(3) -0.0041(4)
S(1) 0.1141(19) 0.0816(14) 0.0817(14) 0.0109(13) 0.0013(13) 0.0215(11)
S(2) 0.0853(14) 0.1261(19) 0.0532(10) 0.0019(13) -0.0168(10) -0.0156(11)
F(4) 0.100(3) 0.075(3) 0.167(5) -0.009(2) -0.061(3) 0.023(3)
F(5) 0.111(4) 0.109(3) 0.131(4) -0.006(3) -0.079(3) -0.015(3)
F(6) 0.069(3) 0.185(5) 0.111(4) 0.040(3) -0.006(3) -0.013(3)
F(7a) 0.186(18) 0.075(11) 0.098(10) 0.027(12) 0.013(9) 0.046(8)
F(7b) 0.21(2) 0.045(9) 0.15(2) -0.033(11) 0.06(2) 0.023(12)
F(8a) 0.22(2) 0.053(6) 0.179(18) 0.023(12) -0.036(15) 0.012(8)
F(8b) 0.21(3) 0.076(16) 0.091(13) 0.07(2) -0.023(19) 0.011(10)
F(9a) 0.109(10) 0.142(14) 0.20(2) 0.063(10) 0.004(14) 0.099(18)
F(9b) 0.20(3) 0.125(17) 0.19(2) -0.024(19) -0.09(2) 0.09(2)
F(10a) 0.042(6) 0.163(13) 0.080(10) 0.011(6) 0.004(5) -0.035(10)
F(10b) 0.060(15) 0.26(3) 0.085(11) 0.056(17) 0.028(10) 0.034(17)
F(11a) 0.112(10) 0.137(14) 0.040(4) 0.040(9) 0.029(4) 0.020(5)
F(11b) 0.17(2) 0.141(18) 0.17(2) 0.001(18) 0.13(2) 0.02(2)
F(12a) 0.154(15) 0.068(6) 0.127(13) -0.011(6) 0.093(12) -0.010(7)
F(12b) 0.084(11) 0.18(3) 0.13(2) -0.034(16) 0.026(14) -0.10(2)
F(13) 0.115(4) 0.202(6) 0.116(4) -0.028(4) 0.040(3) -0.097(4)
F(14) 0.118(4) 0.104(3) 0.071(2) -0.004(3) -0.015(2) -0.028(2)
F(15) 0.436(14) 0.050(3) 0.117(4) -0.031(5) -0.083(6) -0.020(3)
F(16) 0.165(5) 0.068(3) 0.160(5) 0.011(3) -0.004(4) 0.057(3)
F(17) 0.067(3) 0.221(6) 0.150(5) 0.004(3) 0.016(3) 0.136(5)
F(18) 0.133(4) 0.133(4) 0.103(3) -0.031(3) -0.045(3) 0.069(3)
F(19) 0.165(5) 0.109(3) 0.079(3) 0.022(3) 0.051(3) 0.039(2)
F(20) 0.084(3) 0.145(4) 0.098(3) 0.038(3) 0.028(2) -0.001(3)
F(21) 0.114(4) 0.173(5) 0.082(3) -0.038(4) 0.042(3) -0.056(3)
F(22) 0.128(4) 0.118(4) 0.126(4) -0.007(3) -0.064(3) 0.049(3)
F(23) 0.057(3) 0.211(6) 0.121(4) -0.014(3) -0.030(3) 0.012(4)
F(24) 0.101(3) 0.130(4) 0.098(3) 0.000(3) -0.047(3) -0.019(3)
N(1) 0.079(4) 0.088(4) 0.056(3) -0.013(3) 0.012(3) -0.008(3)
N(2) 0.052(3) 0.057(3) 0.066(3) 0.000(2) -0.003(2) 0.003(2)
N(3) 0.063(3) 0.055(3) 0.056(3) -0.012(2) -0.000(2) 0.007(2)
N(4) 0.059(3) 0.084(4) 0.069(3) -0.023(3) 0.010(2) -0.015(3)
C(1) 0.082(5) 0.119(7) 0.067(5) -0.017(5) 0.007(4) -0.008(4)
C(2) 0.078(5) 0.128(7) 0.060(4) -0.009(5) -0.005(4) -0.001(4)
C(3) 0.069(4) 0.081(5) 0.071(4) -0.001(4) -0.009(3) -0.027(4)
C(4) 0.066(4) 0.066(4) 0.085(5) -0.010(3) -0.013(3) -0.002(4)
C(5) 0.061(4) 0.067(4) 0.073(4) -0.014(3) 0.004(3) 0.011(3)
C(6) 0.072(5) 0.070(4) 0.084(5) -0.005(4) -0.006(4) 0.005(4)
C(7) 0.070(5) 0.104(6) 0.091(6) 0.008(4) -0.009(4) -0.002(5)
C(8) 0.061(5) 0.132(8) 0.101(6) -0.007(5) -0.006(4) -0.021(6)
C(9) 0.068(5) 0.135(8) 0.092(6) -0.043(5) 0.022(4) -0.026(5)
C(10) 0.091(6) 0.102(6) 0.079(5) -0.033(5) 0.037(4) -0.004(4)
C(14) 0.071(4) 0.057(3) 0.048(3) -0.002(3) -0.008(3) 0.002(3)
C(15) 0.093(5) 0.082(5) 0.051(3) -0.004(4) -0.006(3) 0.006(3)
C(16) 0.120(8) 0.132(8) 0.077(5) 0.016(6) -0.007(5) -0.034(5)
C(17) 0.043(3) 0.040(2) 0.034(2) -0.008(2) 0.003(2) -0.002(2)
C(18) 0.053(3) 0.051(3) 0.048(3) -0.008(2) 0.002(2) -0.005(2)
C(19) 0.067(4) 0.047(3) 0.052(3) -0.013(3) 0.010(3) -0.009(2)
C(20) 0.058(3) 0.069(4) 0.040(3) -0.023(3) -0.001(2) -0.006(2)
C(21) 0.051(3) 0.052(3) 0.042(3) -0.011(2) -0.005(2) 0.000(2)
C(22) 0.047(3) 0.042(3) 0.038(2) -0.006(2) -0.006(2) -0.003(2)
C(24) 0.060(4) 0.084(5) 0.070(4) -0.008(4) -0.028(3) -0.014(4)
C(25) 0.048(3) 0.034(2) 0.039(2) -0.006(2) -0.005(2) -0.003(2)
C(26) 0.061(3) 0.047(3) 0.045(3) 0.002(2) 0.001(2) 0.008(2)
C(27) 0.074(4) 0.050(3) 0.057(3) -0.002(3) -0.001(3) 0.016(3)
C(28) 0.068(4) 0.065(4) 0.044(3) -0.013(3) 0.001(3) 0.010(3)
C(29) 0.047(3) 0.061(3) 0.041(3) -0.004(2) 0.002(2) 0.005(2)
C(30) 0.049(3) 0.043(3) 0.042(2) -0.005(2) -0.007(2) 0.003(2)
C(31) 0.128(9) 0.071(6) 0.091(7) 0.008(6) 0.009(7) 0.042(5)
C(32) 0.068(4) 0.072(4) 0.051(3) -0.006(4) 0.014(3) 0.003(3)
C(33) 0.034(2) 0.037(2) 0.039(2) -0.002(2) -0.002(2) -0.002(2)
C(34) 0.048(3) 0.036(2) 0.045(3) -0.005(2) -0.003(2) -0.002(2)
C(35) 0.051(3) 0.047(3) 0.063(3) -0.002(2) 0.003(3) -0.010(3)
C(36) 0.052(3) 0.033(3) 0.085(4) -0.005(2) 0.000(3) 0.002(3)
C(37) 0.043(3) 0.045(3) 0.069(4) -0.005(2) -0.007(2) 0.019(3)
C(38) 0.044(3) 0.045(3) 0.045(3) -0.004(2) -0.001(2) 0.002(2)
C(39) 0.077(5) 0.058(4) 0.094(5) -0.003(4) -0.002(4) -0.039(4)
C(40) 0.056(4) 0.067(4) 0.101(6) -0.003(3) -0.009(4) 0.045(4)
C(41) 0.046(3) 0.036(2) 0.044(3) 0.002(2) 0.000(2) -0.001(2)
C(42) 0.046(3) 0.057(3) 0.053(3) -0.000(2) -0.004(2) 0.004(2)
C(43) 0.048(3) 0.063(4) 0.067(4) 0.003(3) -0.008(3) 0.012(3)
C(44) 0.044(3) 0.057(3) 0.081(4) 0.002(3) 0.001(3) 0.013(3)
C(45) 0.053(3) 0.044(3) 0.056(3) 0.002(2) 0.007(2) 0.004(2)
C(46) 0.042(3) 0.042(3) 0.053(3) 0.002(2) 0.003(2) 0.001(2)
C(47) 0.055(4) 0.096(6) 0.099(6) 0.007(4) -0.025(4) 0.015(5)
C(48) 0.057(4) 0.070(4) 0.072(4) 0.015(3) 0.016(3) 0.008(3)
B(1) 0.038(3) 0.039(3) 0.042(3) 0.000(2) -0.004(2) -0.003(2)

loop_
_atom_type_symbol
_atom_type_description
_atom_type_scat_dispersion_real
_atom_type_scat_dispersion_imag
_atom_type_scat_source
S S 0.125 0.123
;
International Tables for Crystallography
(1992, Vol. C, Tables 4.2.6.8 and 6.1.1.4)
;
F F 0.017 0.010
;
International Tables for Crystallography
(1992, Vol. C, Tables 4.2.6.8 and 6.1.1.4)
;
O O 0.011 0.006
;
International Tables for Crystallography
(1992, Vol. C, Tables 4.2.6.8 and 6.1.1.4)
;
N N 0.006 0.003
;
International Tables for Crystallography
(1992, Vol. C, Tables 4.2.6.8 and 6.1.1.4)
;
Ni Ni 0.339 1.112
;
International Tables for Crystallography
(1992, Vol. C, Tables 4.2.6.8 and 6.1.1.4)
;
C C 0.003 0.002
;
International Tables for Crystallography
(1992, Vol. C, Tables 4.2.6.8 and 6.1.1.4)
;
H H 0.000 0.000
;
International Tables for Crystallography
(1992, Vol. C, Table 6.1.1.4)
;
B B 0.001 0.001
;
International Tables for Crystallography
(1992, Vol. C, Tables 4.2.6.8 and 6.1.1.4)
;

loop_
_geom_angle_atom_site_label_1
_geom_angle_atom_site_label_2
_geom_angle_atom_site_label_3
_geom_angle
_geom_angle_publ_flag
N(1) Ni(1) N(2) 95.4(2) yes
N(1) Ni(1) N(3) 170.5(2) yes
N(1) Ni(1) N(4) 86.3(2) yes
N(2) Ni(1) N(3) 86.9(2) yes
N(2) Ni(1) N(4) 155.2(2) yes
N(3) Ni(1) N(4) 95.4(2) yes
C(12a) S(1) C(13a) 103.4(10) yes
C(12a) S(1) C(13b) 99.5(7) yes
C(12b) S(1) C(13a) 101.9(11) yes
C(12b) S(1) C(13b) 83.2(9) yes
C(15) S(2) C(16) 101.0(4) yes
F(2b) F(1a) F(3b) 167.5(16) yes
F(2b) F(1a) C(23) 82.3(12) yes
F(3b) F(1a) C(23) 86.3(12) yes
F(2a) F(1b) F(3a) 158(3) yes
F(2a) F(1b) C(23) 93(2) yes
F(3a) F(1b) C(23) 73(2) yes
F(1b) F(2a) C(23) 49(2) yes
F(1a) F(2b) C(23) 55.2(10) yes
F(1a) F(3b) C(23) 57.5(10) yes
F(7b) F(7a) F(9b) 118(4) yes
F(7b) F(7a) C(31) 74(3) yes
F(9b) F(7a) C(31) 52.3(16) yes
F(7a) F(7b) F(8a) 128(4) yes
F(7a) F(7b) C(31) 75(3) yes
F(8a) F(7b) C(31) 53.5(14) yes
F(7b) F(8a) F(8b) 93(3) yes
F(7b) F(8a) C(31) 48.6(15) yes
F(8b) F(8a) C(31) 59(2) yes
F(8a) F(8b) F(9a) 141(3) yes
F(8a) F(8b) C(31) 85(3) yes
F(9a) F(8b) C(31) 56.7(17) yes
F(8b) F(9a) F(9b) 121(3) yes
F(8b) F(9a) C(31) 52.5(17) yes
F(9b) F(9a) C(31) 76(3) yes
F(7a) F(9b) F(9a) 111(3) yes
F(7a) F(9b) C(31) 50.7(16) yes
F(9a) F(9b) C(31) 66(2) yes
F(10b) F(10a) F(11b) 122(3) yes
F(10b) F(10a) C(32) 70(2) yes
F(11b) F(10a) C(32) 52.7(14) yes
F(10a) F(10b) F(12a) 121(3) yes
F(10a) F(10b) C(32) 81(3) yes
F(12a) F(10b) C(32) 52.2(13) yes
F(11b) F(11a) F(12b) 118(2) yes
F(11b) F(11a) C(32) 71(2) yes
F(12b) F(11a) C(32) 50.8(13) yes
F(10a) F(11b) F(11a) 112(2) yes
F(10a) F(11b) C(32) 52.5(12) yes
F(11a) F(11b) C(32) 70(2) yes
F(10b) F(12a) F(12b) 107(3) yes
F(10b) F(12a) C(32) 47.3(16) yes
F(12b) F(12a) C(32) 66(3) yes
F(11a) F(12b) F(12a) 134(3) yes
F(11a) F(12b) C(32) 55.5(14) yes
F(12a) F(12b) C(32) 83(3) yes
O(1b) O(1a) C(49) 66.2(14) yes
O(1b) O(1a) C(52a) 96.5(17) yes
C(49) O(1a) C(52a) 111.3(13) yes
O(1a) O(1b) C(49) 76.3(15) yes
O(1a) O(1b) C(52b) 120(2) yes
C(49) O(1b) C(52b) 108.0(18) yes
Ni(1) N(1) C(1) 109.7(5) yes
Ni(1) N(1) C(10) 103.5(4) yes
Ni(1) N(1) C(11) 118.0(5) yes
C(1) N(1) C(10) 109.5(6) yes
C(1) N(1) C(11) 108.3(6) yes
C(10) N(1) C(11) 107.5(6) yes
Ni(1) N(2) C(3) 113.3(4) yes
Ni(1) N(2) C(4) 106.3(4) yes
C(3) N(2) C(4) 111.6(5) yes
Ni(1) N(3) C(5) 103.1(3) yes
Ni(1) N(3) C(6) 108.8(4) yes
Ni(1) N(3) C(14) 110.1(3) yes
C(5) N(3) C(6) 111.5(5) yes
C(5) N(3) C(14) 110.1(5) yes
C(6) N(3) C(14) 112.8(5) yes
Ni(1) N(4) C(8) 114.1(5) yes
Ni(1) N(4) C(9) 105.3(4) yes
C(8) N(4) C(9) 112.7(6) yes
N(1) C(1) C(2) 114.8(6) yes
C(1) C(2) C(3) 115.6(6) yes
N(2) C(3) C(2) 110.9(6) yes
N(2) C(4) C(5) 108.5(5) yes
N(3) C(5) C(4) 111.3(5) yes
N(3) C(6) C(7) 114.5(6) yes
C(6) C(7) C(8) 115.5(7) yes
N(4) C(8) C(7) 112.4(7) yes
N(4) C(9) C(10) 108.8(6) yes
N(1) C(10) C(9) 112.1(7) yes
N(1) C(11) C(12a) 105.6(8) yes
N(1) C(11) C(12b) 129.7(13) yes
S(1) C(12a) C(11) 105.2(8) yes
S(1) C(12a) C(12b) 85(2) yes
C(11) C(12a) C(12b) 50(2) yes
S(1) C(12b) C(11) 116.9(16) yes
S(1) C(12b) C(12a) 71(2) yes
C(11) C(12b) C(12a) 103(2) yes
S(1) C(13a) C(13b) 77.9(16) yes
S(1) C(13b) C(13a) 61.6(14) yes
N(3) C(14) C(15) 116.7(5) yes
S(2) C(15) C(14) 112.5(5) yes
C(18) C(17) C(22) 115.1(5) yes
C(18) C(17) B(1) 121.8(4) yes
C(22) C(17) B(1) 122.7(4) yes
C(17) C(18) C(19) 122.5(5) yes
C(18) C(19) C(20) 121.0(5) yes
C(18) C(19) C(23) 120.3(6) yes
C(20) C(19) C(23) 118.7(6) yes
C(19) C(20) C(21) 118.7(5) yes
C(20) C(21) C(22) 120.0(5) yes
C(20) C(21) C(24) 120.2(5) yes
C(22) C(21) C(24) 119.8(5) yes
C(17) C(22) C(21) 122.7(5) yes
F(1a) C(23) F(1b) 110.6(19) yes
F(1a) C(23) F(2a) 108.7(9) yes
F(1a) C(23) F(3a) 110.3(8) yes
F(1a) C(23) C(19) 116.3(9) yes
F(1b) C(23) F(2b) 100.1(19) yes
F(1b) C(23) F(3a) 62.8(18) yes
F(1b) C(23) F(3b) 113.9(19) yes
F(1b) C(23) C(19) 131.4(19) yes
F(2a) C(23) F(2b) 76.0(8) yes
F(2a) C(23) F(3a) 99.6(7) yes
F(2a) C(23) F(3b) 135.0(9) yes
F(2a) C(23) C(19) 111.3(7) yes
F(2b) C(23) F(3a) 143.6(9) yes
F(2b) C(23) F(3b) 78.6(9) yes
F(2b) C(23) C(19) 105.7(8) yes
F(3a) C(23) F(3b) 80.0(7) yes
F(3a) C(23) C(19) 109.4(7) yes
F(3b) C(23) C(19) 111.1(8) yes
F(4) C(24) F(5) 106.4(6) yes
F(4) C(24) F(6) 105.2(6) yes
F(4) C(24) C(21) 113.7(6) yes
F(5) C(24) F(6) 105.0(6) yes
F(5) C(24) C(21) 114.2(6) yes
F(6) C(24) C(21) 111.6(6) yes
C(26) C(25) C(30) 115.0(5) yes
C(26) C(25) B(1) 122.9(4) yes
C(30) C(25) B(1) 121.9(4) yes
C(25) C(26) C(27) 123.4(5) yes
C(26) C(27) C(28) 120.0(5) yes
C(26) C(27) C(31) 119.0(7) yes
C(28) C(27) C(31) 121.0(7) yes
C(27) C(28) C(29) 118.7(5) yes
C(28) C(29) C(30) 120.0(5) yes
C(28) C(29) C(32) 120.4(5) yes
C(30) C(29) C(32) 119.6(5) yes
C(25) C(30) C(29) 122.9(5) yes
F(7a) C(31) F(8a) 108.3(15) yes
F(7a) C(31) F(8b) 123.3(18) yes
F(7a) C(31) F(9a) 110.2(18) yes
F(7a) C(31) F(9b) 77(2) yes
F(7a) C(31) C(27) 111.4(11) yes
F(7b) C(31) F(8a) 77.9(17) yes
F(7b) C(31) F(8b) 101(2) yes
F(7b) C(31) F(9a) 127(2) yes
F(7b) C(31) F(9b) 104(2) yes
F(7b) C(31) C(27) 115.4(18) yes
F(8a) C(31) F(9a) 107.5(17) yes
F(8a) C(31) F(9b) 137.3(19) yes
F(8a) C(31) C(27) 106.4(12) yes
F(8b) C(31) F(9a) 71(2) yes
F(8b) C(31) F(9b) 104(2) yes
F(8b) C(31) C(27) 120.0(17) yes
F(9a) C(31) C(27) 112.9(14) yes
F(9b) C(31) C(27) 110.8(16) yes
F(10a) C(32) F(11a) 105.8(11) yes
F(10a) C(32) F(11b) 74.8(17) yes
F(10a) C(32) F(12a) 103.7(14) yes
F(10a) C(32) F(12b) 121.9(16) yes
F(10a) C(32) C(29) 116.8(9) yes
F(10b) C(32) F(11a) 129.7(15) yes
F(10b) C(32) F(11b) 104(2) yes
F(10b) C(32) F(12a) 81(2) yes
F(10b) C(32) F(12b) 107(2) yes
F(10b) C(32) C(29) 109.8(15) yes
F(11a) C(32) F(12a) 103.1(12) yes
F(11a) C(32) F(12b) 73.7(16) yes
F(11a) C(32) C(29) 114.9(9) yes
F(11b) C(32) F(12a) 134.2(16) yes
F(11b) C(32) F(12b) 110.5(19) yes
F(11b) C(32) C(29) 109.9(14) yes
F(12a) C(32) C(29) 111.0(10) yes
F(12b) C(32) C(29) 114.8(13) yes
C(34) C(33) C(38) 115.5(4) yes
C(34) C(33) B(1) 122.2(4) yes
C(38) C(33) B(1) 122.0(4) yes
C(33) C(34) C(35) 121.1(5) yes
C(34) C(35) C(36) 122.5(6) yes
C(34) C(35) C(39) 117.4(5) yes
C(36) C(35) C(39) 120.1(5) yes
C(35) C(36) C(37) 117.3(5) yes
C(36) C(37) C(38) 121.0(5) yes
C(36) C(37) C(40) 119.8(5) yes
C(38) C(37) C(40) 119.2(5) yes
C(33) C(38) C(37) 122.6(5) yes
F(13) C(39) F(14) 99.2(6) yes
F(13) C(39) F(15) 111.1(7) yes
F(13) C(39) C(35) 112.4(7) yes
F(14) C(39) F(15) 105.3(8) yes
F(14) C(39) C(35) 114.0(6) yes
F(15) C(39) C(35) 113.7(7) yes
F(16) C(40) F(17) 108.6(7) yes
F(16) C(40) F(18) 102.6(6) yes
F(16) C(40) C(37) 113.6(6) yes
F(17) C(40) F(18) 106.0(7) yes
F(17) C(40) C(37) 112.8(6) yes
F(18) C(40) C(37) 112.5(6) yes
C(42) C(41) C(46) 114.9(5) yes
C(42) C(41) B(1) 121.6(4) yes
C(46) C(41) B(1) 123.4(4) yes
C(41) C(42) C(43) 123.9(5) yes
C(42) C(43) C(44) 119.6(6) yes
C(42) C(43) C(47) 119.8(6) yes
C(44) C(43) C(47) 120.5(6) yes
C(43) C(44) C(45) 118.6(5) yes
C(44) C(45) C(46) 121.2(5) yes
C(44) C(45) C(48) 119.8(5) yes
C(46) C(45) C(48) 119.0(5) yes
C(41) C(46) C(45) 121.9(5) yes
F(22) C(47) F(23) 107.2(7) yes
F(22) C(47) F(24) 106.0(7) yes
F(22) C(47) C(43) 112.2(7) yes
F(23) C(47) F(24) 105.3(7) yes
F(23) C(47) C(43) 112.2(7) yes
F(24) C(47) C(43) 113.4(6) yes
F(19) C(48) F(20) 105.5(6) yes
F(19) C(48) F(21) 106.6(6) yes
F(19) C(48) C(45) 112.4(6) yes
F(20) C(48) F(21) 107.0(6) yes
F(20) C(48) C(45) 112.2(6) yes
F(21) C(48) C(45) 112.6(6) yes
O(1a) C(49) C(50) 102.4(9) yes
O(1b) C(49) C(50) 105.1(11) yes
C(49) C(50) C(51) 101.6(10) yes
C(50) C(51) C(52a) 94.0(12) yes
C(50) C(51) C(52b) 109.4(17) yes
C(52a) C(51) C(52b) 72.7(18) yes
O(1a) C(52a) C(51) 98.0(15) yes
O(1a) C(52a) C(52b) 77.0(16) yes
C(51) C(52a) C(52b) 45.0(13) yes
O(1b) C(52b) C(51) 102(2) yes
O(1b) C(52b) C(52a) 65.9(16) yes
C(51) C(52b) C(52a) 62.3(16) yes
C(17) B(1) C(25) 104.0(4) yes
C(17) B(1) C(33) 113.0(4) yes
C(17) B(1) C(41) 113.2(4) yes
C(25) B(1) C(33) 112.2(4) yes
C(25) B(1) C(41) 111.2(4) yes
C(33) B(1) C(41) 103.6(4) yes
Ni(1) N(2) H(1) 108.5 no
C(3) N(2) H(1) 108.5 no
C(4) N(2) H(1) 108.5 no
Ni(1) N(4) H(2) 108.2 no
C(8) N(4) H(2) 108.1 no
C(9) N(4) H(2) 108.2 no
N(1) C(1) H(3) 108.6 no
N(1) C(1) H(4) 108.6 no
C(2) C(1) H(3) 108.6 no
C(2) C(1) H(4) 108.6 no
H(3) C(1) H(4) 107.5 no
C(1) C(2) H(5) 108.4 no
C(1) C(2) H(6) 108.4 no
C(3) C(2) H(5) 108.4 no
C(3) C(2) H(6) 108.4 no
H(5) C(2) H(6) 107.4 no
N(2) C(3) H(7) 109.5 no
N(2) C(3) H(8) 109.5 no
C(2) C(3) H(7) 109.5 no
C(2) C(3) H(8) 109.5 no
H(7) C(3) H(8) 108.1 no
N(2) C(4) H(9) 110.0 no
N(2) C(4) H(10) 110.0 no
C(5) C(4) H(9) 110.0 no
C(5) C(4) H(10) 110.0 no
H(9) C(4) H(10) 108.4 no
N(3) C(5) H(11) 109.4 no
N(3) C(5) H(12) 109.4 no
C(4) C(5) H(11) 109.4 no
C(4) C(5) H(12) 109.4 no
H(11) C(5) H(12) 108.0 no
N(3) C(6) H(13) 108.6 no
N(3) C(6) H(14) 108.6 no
C(7) C(6) H(13) 108.6 no
C(7) C(6) H(14) 108.6 no
H(13) C(6) H(14) 107.6 no
C(6) C(7) H(15) 108.4 no
C(6) C(7) H(16) 108.4 no
C(8) C(7) H(15) 108.4 no
C(8) C(7) H(16) 108.4 no
H(15) C(7) H(16) 107.5 no
N(4) C(8) H(17) 109.1 no
N(4) C(8) H(18) 109.1 no
C(7) C(8) H(17) 109.1 no
C(7) C(8) H(18) 109.1 no
H(17) C(8) H(18) 107.8 no
N(4) C(9) H(19) 109.9 no
N(4) C(9) H(20) 109.9 no
C(10) C(9) H(19) 109.9 no
C(10) C(9) H(20) 109.9 no
H(19) C(9) H(20) 108.3 no
N(1) C(10) H(21) 109.2 no
N(1) C(10) H(22) 109.2 no
C(9) C(10) H(21) 109.2 no
C(9) C(10) H(22) 109.2 no
H(21) C(10) H(22) 107.9 no
N(3) C(14) H(23) 108.1 no
N(3) C(14) H(24) 108.1 no
C(15) C(14) H(23) 108.1 no
C(15) C(14) H(24) 108.1 no
H(23) C(14) H(24) 107.3 no
S(2) C(15) H(25) 109.1 no
S(2) C(15) H(26) 109.1 no
C(14) C(15) H(25) 109.1 no
C(14) C(15) H(26) 109.1 no
H(25) C(15) H(26) 107.8 no
S(2) C(16) H(27) 109.5 no
S(2) C(16) H(28) 109.5 no
S(2) C(16) H(29) 109.5 no
H(27) C(16) H(28) 109.5 no
H(27) C(16) H(29) 109.5 no
H(28) C(16) H(29) 109.5 no
C(17) C(18) H(30) 118.7 no
C(19) C(18) H(30) 118.7 no
C(19) C(20) H(31) 120.6 no
C(21) C(20) H(31) 120.6 no
C(17) C(22) H(32) 118.6 no
C(21) C(22) H(32) 118.6 no
C(25) C(26) H(33) 118.3 no
C(27) C(26) H(33) 118.3 no
C(27) C(28) H(34) 120.7 no
C(29) C(28) H(34) 120.7 no
C(25) C(30) H(35) 118.6 no
C(29) C(30) H(35) 118.6 no
C(33) C(34) H(36) 119.4 no
C(35) C(34) H(36) 119.4 no
C(35) C(36) H(37) 121.4 no
C(37) C(36) H(37) 121.4 no
C(33) C(38) H(38) 118.7 no
C(37) C(38) H(38) 118.7 no
C(41) C(42) H(39) 118.1 no
C(43) C(42) H(39) 118.1 no
C(43) C(44) H(40) 120.7 no
C(45) C(44) H(40) 120.7 no
C(41) C(46) H(41) 119.1 no
C(45) C(46) H(41) 119.1 no

loop_
_geom_bond_atom_site_label_1
_geom_bond_atom_site_label_2
_geom_bond_distance
_geom_bond_publ_flag
Ni(1) N(1) 2.120(6) yes
Ni(1) N(2) 2.026(5) yes
Ni(1) N(3) 2.103(5) yes
Ni(1) N(4) 2.025(6) yes
S(1) C(12a) 1.795(15) yes
S(1) C(12b) 1.90(2) yes
S(1) C(13a) 1.67(2) yes
S(1) C(13b) 1.857(18) yes
S(2) C(15) 1.790(7) yes
S(2) C(16) 1.775(10) yes
F(1a) F(2b) 1.023(19) yes
F(1a) F(3b) 0.871(17) yes
F(1a) C(23) 1.243(14) yes
F(1b) F(2a) 0.85(3) yes
F(1b) F(3a) 1.31(3) yes
F(1b) C(23) 1.03(3) yes
F(2a) C(23) 1.365(13) yes
F(2b) C(23) 1.500(18) yes
F(3a) C(23) 1.408(11) yes
F(3b) C(23) 1.471(16) yes
F(4) C(24) 1.315(9) yes
F(5) C(24) 1.318(9) yes
F(6) C(24) 1.338(9) yes
F(7a) F(7b) 0.71(3) yes
F(7a) F(9b) 1.68(4) yes
F(7a) C(31) 1.33(2) yes
F(7b) F(8a) 1.72(4) yes
F(7b) C(31) 1.32(3) yes
F(8a) F(8b) 0.85(4) yes
F(8a) C(31) 1.42(2) yes
F(8b) F(9a) 1.45(4) yes
F(8b) C(31) 1.21(3) yes
F(9a) F(9b) 0.86(4) yes
F(9a) C(31) 1.28(2) yes
F(9b) C(31) 1.36(4) yes
F(10a) F(10b) 0.66(4) yes
F(10a) F(11b) 1.61(3) yes
F(10a) C(32) 1.321(17) yes
F(10b) F(12a) 1.68(4) yes
F(10b) C(32) 1.25(3) yes
F(11a) F(11b) 0.89(3) yes
F(11a) F(12b) 1.53(3) yes
F(11a) C(32) 1.317(14) yes
F(11b) C(32) 1.32(3) yes
F(12a) F(12b) 0.71(3) yes
F(12a) C(32) 1.35(2) yes
F(12b) C(32) 1.24(3) yes
F(13) C(39) 1.330(10) yes
F(14) C(39) 1.323(10) yes
F(15) C(39) 1.258(9) yes
F(16) C(40) 1.309(9) yes
F(17) C(40) 1.298(9) yes
F(18) C(40) 1.333(10) yes
F(19) C(48) 1.315(9) yes
F(20) C(48) 1.320(8) yes
F(21) C(48) 1.305(10) yes
F(22) C(47) 1.308(11) yes
F(23) C(47) 1.324(9) yes
F(24) C(47) 1.318(11) yes
O(1a) O(1b) 0.91(2) yes
O(1a) C(49) 1.453(16) yes
O(1a) C(52a) 1.49(3) yes
O(1b) C(49) 1.37(2) yes
O(1b) C(52b) 1.49(3) yes
N(1) C(1) 1.456(10) yes
N(1) C(10) 1.494(11) yes
N(1) C(11) 1.501(12) yes
N(2) C(3) 1.477(9) yes
N(2) C(4) 1.459(9) yes
N(3) C(5) 1.506(9) yes
N(3) C(6) 1.436(9) yes
N(3) C(14) 1.489(8) yes
N(4) C(8) 1.480(11) yes
N(4) C(9) 1.491(10) yes
C(1) C(2) 1.510(13) yes
C(2) C(3) 1.541(11) yes
C(4) C(5) 1.514(10) yes
C(6) C(7) 1.516(11) yes
C(7) C(8) 1.503(13) yes
C(9) C(10) 1.475(13) yes
C(11) C(12a) 1.705(18) yes
C(11) C(12b) 1.35(2) yes
C(12a) C(12b) 0.78(3) yes
C(13a) C(13b) 1.23(3) yes
C(14) C(15) 1.513(9) yes
C(17) C(18) 1.392(8) yes
C(17) C(22) 1.400(7) yes
C(17) B(1) 1.629(8) yes
C(18) C(19) 1.399(9) yes
C(19) C(20) 1.365(9) yes
C(19) C(23) 1.500(11) yes
C(20) C(21) 1.383(8) yes
C(21) C(22) 1.402(8) yes
C(21) C(24) 1.476(9) yes
C(25) C(26) 1.381(7) yes
C(25) C(30) 1.402(7) yes
C(25) B(1) 1.636(8) yes
C(26) C(27) 1.392(8) yes
C(27) C(28) 1.372(9) yes
C(27) C(31) 1.491(12) yes
C(28) C(29) 1.394(9) yes
C(29) C(30) 1.381(7) yes
C(29) C(32) 1.485(9) yes
C(33) C(34) 1.414(7) yes
C(33) C(38) 1.407(7) yes
C(33) B(1) 1.633(8) yes
C(34) C(35) 1.381(8) yes
C(35) C(36) 1.375(9) yes
C(35) C(39) 1.510(11) yes
C(36) C(37) 1.396(9) yes
C(37) C(38) 1.374(8) yes
C(37) C(40) 1.496(10) yes
C(41) C(42) 1.399(8) yes
C(41) C(46) 1.415(7) yes
C(41) B(1) 1.631(8) yes
C(42) C(43) 1.379(8) yes
C(43) C(44) 1.406(9) yes
C(43) C(47) 1.496(11) yes
C(44) C(45) 1.370(9) yes
C(45) C(46) 1.397(8) yes
C(45) C(48) 1.476(9) yes
C(49) C(50) 1.548(17) yes
C(50) C(51) 1.491(18) yes
C(51) C(52a) 1.71(2) yes
C(51) C(52b) 1.37(3) yes
C(52a) C(52b) 1.85(4) yes
N(2) H(1) 0.930 no
N(4) H(2) 0.930 no
C(1) H(3) 0.990 no
C(1) H(4) 0.990 no
C(2) H(5) 0.990 no
C(2) H(6) 0.990 no
C(3) H(7) 0.990 no
C(3) H(8) 0.990 no
C(4) H(9) 0.990 no
C(4) H(10) 0.990 no
C(5) H(11) 0.990 no
C(5) H(12) 0.990 no
C(6) H(13) 0.990 no
C(6) H(14) 0.990 no
C(7) H(15) 0.990 no
C(7) H(16) 0.990 no
C(8) H(17) 0.990 no
C(8) H(18) 0.990 no
C(9) H(19) 0.990 no
C(9) H(20) 0.990 no
C(10) H(21) 0.990 no
C(10) H(22) 0.990 no
C(14) H(23) 0.990 no
C(14) H(24) 0.990 no
C(15) H(25) 0.990 no
C(15) H(26) 0.990 no
C(16) H(27) 0.980 no
C(16) H(28) 0.980 no
C(16) H(29) 0.980 no
C(18) H(30) 0.950 no
C(20) H(31) 0.950 no
C(22) H(32) 0.950 no
C(26) H(33) 0.950 no
C(28) H(34) 0.950 no
C(30) H(35) 0.950 no
C(34) H(36) 0.950 no
C(36) H(37) 0.950 no
C(38) H(38) 0.950 no
C(42) H(39) 0.950 no
C(44) H(40) 0.950 no
C(46) H(41) 0.950 no

loop_
_geom_contact_atom_site_label_1
_geom_contact_atom_site_label_2
_geom_contact_distance
_geom_contact_site_symmetry_2
S(2) C(27) 3.595(7) 2_766
S(2) C(28) 3.556(7) 2_766
F(1a) F(16) 2.967(10) 1_545
F(1a) F(20) 3.384(11) 2_755
F(1a) C(13b) 3.21(2) 1_545
F(1b) F(1b) 3.39(4) 2_655
F(1b) F(3a) 3.31(3) 2_655
F(1b) F(5) 3.35(3) 2_655
F(1b) F(16) 3.60(3) 1_545
F(1b) F(20) 3.46(3) 2_755
F(1b) C(20) 3.40(3) 2_655
F(2a) F(3a) 3.226(10) 2_655
F(2a) F(16) 3.472(9) 1_545
F(2a) C(10) 3.481(12) 1_445
F(2a) C(52a) 3.52(2) 1_445
F(2a) C(52b) 3.13(3) 1_445
F(2b) F(16) 2.692(15) 1_545
F(2b) C(13b) 3.35(2) 1_545
F(2b) C(52a) 3.18(3) 1_445
F(2b) C(52b) 3.57(3) 1_445
F(3a) F(1b) 3.31(3) 2_655
F(3a) F(2a) 3.226(10) 2_655
F(3a) F(20) 2.779(8) 2_755
F(3a) C(20) 3.590(9) 2_655
F(3b) F(16) 3.554(14) 1_545
F(3b) F(20) 2.816(14) 2_755
F(3b) F(21) 3.175(14) 2_755
F(3b) C(13b) 3.45(2) 1_545
F(3b) C(48) 3.460(15) 2_755
F(4) F(18) 3.327(8) 2_665
F(5) F(1b) 3.35(3) 2_655
F(5) F(16) 3.441(8) 2_665
F(5) F(18) 2.914(7) 2_665
F(5) F(19) 3.307(8) 1_455
F(5) F(20) 3.075(7) 1_455
F(7a) F(10a) 3.45(2) 2_656
F(7a) F(11a) 3.58(2) 2_656
F(7a) F(11b) 2.81(4) 2_656
F(7a) F(22) 3.05(2) 2_756
F(7a) C(50) 3.25(2) 2_766
F(7b) F(10a) 3.24(3) 2_656
F(7b) F(11a) 3.03(4) 2_656
F(7b) F(11b) 2.36(4) 2_656
F(7b) F(15) 3.47(2) 1_545
F(7b) F(22) 3.57(3) 2_756
F(8a) F(11b) 3.32(4) 2_656
F(8a) F(15) 2.84(2) 1_545
F(8a) C(52a) 3.29(3) 1_445
F(8b) F(15) 2.87(3) 1_545
F(8b) C(13a) 3.16(4) 1_545
F(9a) C(13a) 3.56(3) 1_545
F(9a) C(16) 3.19(2) 1_545
F(9b) F(22) 2.95(3) 2_756
F(9b) C(16) 3.43(3) 1_545
F(9b) C(16) 3.42(3) 2_766
F(10a) F(7a) 3.45(2) 2_656
F(10a) F(7b) 3.24(3) 2_656
F(10a) F(13) 3.163(18) 2_666
F(10a) F(23) 2.975(17) 1_455
F(10a) F(24) 3.519(16) 1_455
F(10b) F(13) 3.29(3) 2_666
F(10b) F(23) 3.21(3) 1_455
F(10b) C(6) 3.48(3) 1_455
F(10b) C(7) 3.53(4) 1_455
F(11a) F(7a) 3.58(2) 2_656
F(11a) F(7b) 3.03(4) 2_656
F(11a) F(13) 3.216(18) 2_666
F(11b) F(7a) 2.81(4) 2_656
F(11b) F(7b) 2.36(4) 2_656
F(11b) F(8a) 3.32(4) 2_656
F(11b) F(13) 3.36(3) 2_666
F(12a) F(12a) 3.40(2) 2_666
F(12a) F(13) 3.19(2) 2_666
F(12b) F(13) 3.13(2) 2_666
F(13) F(10a) 3.163(18) 2_666
F(13) F(10b) 3.29(3) 2_666
F(13) F(11a) 3.216(18) 2_666
F(13) F(11b) 3.36(3) 2_666
F(13) F(12a) 3.19(2) 2_666
F(13) F(12b) 3.13(2) 2_666
F(13) C(32) 3.500(9) 2_666
F(14) C(15) 3.460(8) 2_766
F(15) F(7b) 3.47(2) 1_565
F(15) F(8a) 2.84(2) 1_565
F(15) F(8b) 2.87(3) 1_565
F(16) F(1a) 2.967(10) 1_565
F(16) F(1b) 3.60(3) 1_565
F(16) F(2a) 3.472(9) 1_565
F(16) F(2b) 2.692(15) 1_565
F(16) F(3b) 3.554(14) 1_565
F(16) F(5) 3.441(8) 2_665
F(17) F(19) 2.851(8) 2_765
F(17) N(2) 3.310(7) .
F(17) C(2) 3.354(9) .
F(17) C(3) 3.309(9) .
F(18) F(4) 3.327(8) 2_665
F(18) F(5) 2.914(7) 2_665
F(19) F(5) 3.307(8) 1_655
F(19) F(17) 2.851(8) 2_765
F(20) F(1a) 3.384(11) 2_755
F(20) F(1b) 3.46(3) 2_755
F(20) F(3a) 2.779(8) 2_755
F(20) F(3b) 2.816(14) 2_755
F(20) F(5) 3.075(7) 1_655
F(20) C(12b) 3.53(2) 1_545
F(21) F(3b) 3.175(14) 2_755
F(21) F(21) 3.391(9) 2_755
F(22) F(7a) 3.05(2) 2_756
F(22) F(7b) 3.57(3) 2_756
F(22) F(9b) 2.95(3) 2_756
F(22) C(49) 3.586(12) 1_545
F(23) F(10a) 2.975(17) 1_655
F(23) F(10b) 3.21(3) 1_655
F(23) C(50) 3.578(13) 1_545
F(24) F(10a) 3.519(16) 1_655
F(24) C(16) 3.424(11) 2_766
O(1a) N(4) 2.894(13) .
O(1a) C(9) 3.563(15) .
O(1b) N(4) 3.161(19) .
O(1b) C(10) 3.50(2) .
O(1b) C(12a) 3.25(2) .
N(2) F(17) 3.310(7) .
N(4) O(1a) 2.894(13) .
N(4) O(1b) 3.161(19) .
C(2) F(17) 3.354(9) .
C(3) F(17) 3.309(9) .
C(6) F(10b) 3.48(3) 1_655
C(7) F(10b) 3.53(4) 1_655
C(9) O(1a) 3.563(15) .
C(10) F(2a) 3.481(12) 1_665
C(10) O(1b) 3.50(2) .
C(12a) O(1b) 3.25(2) .
C(12b) F(20) 3.53(2) 1_565
C(13a) F(8b) 3.16(4) 1_565
C(13a) F(9a) 3.56(3) 1_565
C(13b) F(1a) 3.21(2) 1_565
C(13b) F(2b) 3.35(2) 1_565
C(13b) F(3b) 3.45(2) 1_565
C(15) F(14) 3.460(8) 2_766
C(16) F(9a) 3.19(2) 1_565
C(16) F(9b) 3.43(3) 1_565
C(16) F(9b) 3.42(3) 2_766
C(16) F(24) 3.424(11) 2_766
C(20) F(1b) 3.40(3) 2_655
C(20) F(3a) 3.590(9) 2_655
C(27) S(2) 3.595(7) 2_766
C(28) S(2) 3.556(7) 2_766
C(28) C(50) 3.524(14) 1_445
C(32) F(13) 3.500(9) 2_666
C(48) F(3b) 3.460(15) 2_755
C(49) F(22) 3.586(12) 1_565
C(50) F(7a) 3.25(2) 2_766
C(50) F(23) 3.578(13) 1_565
C(50) C(28) 3.524(14) 1_665
C(52a) F(2a) 3.52(2) 1_665
C(52a) F(2b) 3.18(3) 1_665
C(52a) F(8a) 3.29(3) 1_665
C(52b) F(2a) 3.13(3) 1_665
C(52b) F(2b) 3.57(3) 1_665
S(2) H(36) 3.208 2_766
S(2) H(39) 3.295 2_766
F(1b) H(22) 3.565 1_445
F(1b) H(31) 2.471 2_655
F(2a) H(20) 3.104 1_445
F(2a) H(21) 3.058 1_445
F(2a) H(22) 3.192 1_445
F(2a) H(31) 2.851 2_655
F(2b) H(20) 3.576 1_445
F(3a) H(21) 3.278 2_765
F(3a) H(22) 3.102 2_765
F(3a) H(31) 2.685 2_655
F(4) H(4) 3.162 1_455
F(4) H(7) 3.344 1_455
F(4) H(17) 2.969 1_455
F(4) H(19) 2.895 1_455
F(4) H(19) 3.512 2_765
F(5) H(7) 3.417 1_455
F(5) H(22) 3.497 2_765
F(6) H(7) 2.920 1_455
F(6) H(10) 2.977 1_455
F(6) H(14) 2.878 1_455
F(6) H(17) 2.975 1_455
F(6) H(40) 3.082 1_455
F(7b) H(34) 3.531 2_656
F(8b) H(27) 3.495 1_545
F(8b) H(29) 3.363 1_545
F(9a) H(27) 3.107 1_545
F(9a) H(28) 2.772 1_545
F(9a) H(28) 2.901 2_766
F(9a) H(29) 3.159 1_545
F(9b) H(27) 3.195 1_545
F(9b) H(28) 2.959 1_545
F(9b) H(28) 2.532 2_766
F(10a) H(13) 3.119 1_455
F(10a) H(15) 3.367 1_455
F(10b) H(13) 2.868 1_455
F(10b) H(14) 3.544 1_455
F(10b) H(15) 2.764 1_455
F(11a) H(16) 3.426 2_766
F(12a) H(15) 2.933 1_455
F(12a) H(16) 3.558 2_766
F(12b) H(16) 3.039 2_766
F(12b) H(26) 3.498 2_766
F(13) H(26) 2.929 2_766
F(14) H(11) 3.323 .
F(14) H(12) 2.973 .
F(14) H(25) 2.783 .
F(14) H(25) 3.091 2_766
F(14) H(26) 3.057 2_766
F(14) H(27) 3.393 .
F(15) H(12) 3.467 .
F(15) H(27) 3.171 .
F(15) H(29) 3.192 .
F(16) H(20) 2.804 1_455
F(17) H(1) 2.587 .
F(17) H(5) 2.649 .
F(17) H(6) 2.997 2_765
F(17) H(8) 2.909 .
F(17) H(8) 3.535 2_765
F(18) H(4) 3.270 2_765
F(18) H(6) 3.047 2_765
F(18) H(7) 3.325 2_765
F(18) H(19) 3.327 1_455
F(18) H(20) 3.150 1_455
F(19) H(5) 2.840 2_765
F(19) H(6) 3.558 2_765
F(19) H(7) 3.227 .
F(19) H(8) 3.099 .
F(22) H(27) 3.093 2_766
F(22) H(28) 3.550 2_766
F(23) H(10) 3.552 .
F(23) H(13) 3.360 .
F(23) H(14) 3.125 .
F(24) H(11) 2.704 .
F(24) H(13) 3.185 .
F(24) H(27) 2.522 2_766
O(1a) H(2) 1.969 .
O(1a) H(16) 3.271 .
O(1a) H(18) 3.575 .
O(1a) H(20) 3.420 .
O(1a) H(21) 3.163 .
O(1a) H(23) 3.010 .
O(1b) H(2) 2.293 .
O(1b) H(20) 3.548 .
O(1b) H(21) 2.695 .
O(1b) H(23) 3.361 .
C(1) H(38) 3.531 2_765
C(2) H(8) 3.396 2_765
C(2) H(38) 3.536 2_765
C(8) H(32) 3.365 1_655
C(13a) H(33) 3.161 1_565
C(13b) H(30) 3.166 1_565
C(13b) H(33) 3.509 1_565
C(17) H(3) 3.483 2_765
C(18) H(3) 3.552 2_765
C(19) H(22) 3.384 2_765
C(20) H(22) 2.880 2_765
C(21) H(3) 3.555 2_765
C(21) H(22) 3.284 2_765
C(22) H(3) 3.454 2_765
C(22) H(17) 3.435 1_455
C(23) H(31) 3.445 2_655
C(24) H(7) 3.505 1_455
C(24) H(17) 3.432 1_455
C(33) H(9) 3.229 .
C(34) H(9) 3.416 .
C(35) H(9) 3.571 .
C(35) H(12) 3.112 .
C(35) H(18) 3.474 1_455
C(36) H(1) 3.517 .
C(36) H(9) 3.548 .
C(36) H(12) 3.274 .
C(36) H(18) 3.194 1_455
C(37) H(1) 3.378 .
C(37) H(9) 3.318 .
C(37) H(18) 3.183 1_455
C(38) H(6) 3.485 2_765
C(38) H(9) 3.135 .
C(38) H(18) 3.481 1_455
C(39) H(12) 3.323 .
C(40) H(1) 3.424 .
C(40) H(6) 3.455 2_765
C(40) H(20) 3.438 1_455
C(41) H(9) 3.216 .
C(42) H(9) 3.186 .
C(43) H(9) 3.376 .
C(43) H(10) 3.141 .
C(43) H(11) 3.536 .
C(44) H(10) 3.099 .
C(45) H(9) 3.589 .
C(45) H(10) 3.490 .
C(46) H(9) 3.392 .
C(47) H(11) 3.459 .
C(47) H(27) 3.355 2_766
C(49) H(2) 3.173 .
C(49) H(23) 3.156 .
C(49) H(34) 3.307 2_766
C(50) H(34) 3.548 1_665
C(50) H(34) 3.047 2_766
C(52a) H(2) 2.882 .
C(52a) H(20) 3.369 .
C(52a) H(21) 3.563 .
C(52b) H(2) 3.440 .
C(52b) H(21) 2.923 .
H(1) F(17) 2.587 .
H(1) C(36) 3.517 .
H(1) C(37) 3.378 .
H(1) C(40) 3.424 .
H(1) H(37) 3.598 .
H(2) O(1a) 1.969 .
H(2) O(1b) 2.293 .
H(2) C(49) 3.173 .
H(2) C(52a) 2.882 .
H(2) C(52b) 3.440 .
H(3) C(17) 3.483 2_765
H(3) C(18) 3.552 2_765
H(3) C(21) 3.555 2_765
H(3) C(22) 3.454 2_765
H(3) H(38) 3.031 2_765
H(3) H(41) 2.926 2_765
H(4) F(4) 3.162 1_655
H(4) F(18) 3.270 2_765
H(4) H(38) 3.474 2_765
H(5) F(17) 2.649 .
H(5) F(19) 2.840 2_765
H(5) H(8) 3.332 2_765
H(5) H(41) 3.456 2_765
H(6) F(17) 2.997 2_765
H(6) F(18) 3.047 2_765
H(6) F(19) 3.558 2_765
H(6) C(38) 3.485 2_765
H(6) C(40) 3.455 2_765
H(6) H(8) 2.690 2_765
H(6) H(38) 2.735 2_765
H(6) H(41) 3.340 2_765
H(7) F(4) 3.344 1_655
H(7) F(5) 3.417 1_655
H(7) F(6) 2.920 1_655
H(7) F(18) 3.325 2_765
H(7) F(19) 3.227 .
H(7) C(24) 3.505 1_655
H(8) F(17) 2.909 .
H(8) F(17) 3.535 2_765
H(8) F(19) 3.099 .
H(8) C(2) 3.396 2_765
H(8) H(5) 3.332 2_765
H(8) H(6) 2.690 2_765
H(8) H(8) 3.317 2_765
H(9) C(33) 3.229 .
H(9) C(34) 3.416 .
H(9) C(35) 3.571 .
H(9) C(36) 3.548 .
H(9) C(37) 3.318 .
H(9) C(38) 3.135 .
H(9) C(41) 3.216 .
H(9) C(42) 3.186 .
H(9) C(43) 3.376 .
H(9) C(45) 3.589 .
H(9) C(46) 3.392 .
H(9) H(38) 3.495 .
H(9) H(39) 3.579 .
H(10) F(6) 2.977 1_655
H(10) F(23) 3.552 .
H(10) C(43) 3.141 .
H(10) C(44) 3.099 .
H(10) C(45) 3.490 .
H(10) H(40) 3.342 .
H(11) F(14) 3.323 .
H(11) F(24) 2.704 .
H(11) C(43) 3.536 .
H(11) C(47) 3.459 .
H(11) H(39) 3.523 .
H(12) F(14) 2.973 .
H(12) F(15) 3.467 .
H(12) C(35) 3.112 .
H(12) C(36) 3.274 .
H(12) C(39) 3.323 .
H(12) H(37) 3.431 .
H(13) F(10a) 3.119 1_655
H(13) F(10b) 2.868 1_655
H(13) F(23) 3.360 .
H(13) F(24) 3.185 .
H(14) F(6) 2.878 1_655
H(14) F(10b) 3.544 1_655
H(14) F(23) 3.125 .
H(15) F(10a) 3.367 1_655
H(15) F(10b) 2.764 1_655
H(15) F(12a) 2.933 1_655
H(15) H(35) 2.711 1_655
H(16) F(11a) 3.426 2_766
H(16) F(12a) 3.558 2_766
H(16) F(12b) 3.039 2_766
H(16) O(1a) 3.271 .
H(17) F(4) 2.969 1_655
H(17) F(6) 2.975 1_655
H(17) C(22) 3.435 1_655
H(17) C(24) 3.432 1_655
H(17) H(32) 2.569 1_655
H(18) O(1a) 3.575 .
H(18) C(35) 3.474 1_655
H(18) C(36) 3.194 1_655
H(18) C(37) 3.183 1_655
H(18) C(38) 3.481 1_655
H(18) H(32) 3.350 1_655
H(18) H(37) 3.527 1_655
H(19) F(4) 2.895 1_655
H(19) F(4) 3.512 2_765
H(19) F(18) 3.327 1_655
H(20) F(2a) 3.104 1_665
H(20) F(2b) 3.576 1_665
H(20) F(16) 2.804 1_655
H(20) F(18) 3.150 1_655
H(20) O(1a) 3.420 .
H(20) O(1b) 3.548 .
H(20) C(40) 3.438 1_655
H(20) C(52a) 3.369 .
H(21) F(2a) 3.058 1_665
H(21) F(3a) 3.278 2_765
H(21) O(1a) 3.163 .
H(21) O(1b) 2.695 .
H(21) C(52a) 3.563 .
H(21) C(52b) 2.923 .
H(22) F(1b) 3.565 1_665
H(22) F(2a) 3.192 1_665
H(22) F(3a) 3.102 2_765
H(22) F(5) 3.497 2_765
H(22) C(19) 3.384 2_765
H(22) C(20) 2.880 2_765
H(22) C(21) 3.284 2_765
H(22) H(31) 2.815 2_765
H(23) O(1a) 3.010 .
H(23) O(1b) 3.361 .
H(23) C(49) 3.156 .
H(25) F(14) 2.783 .
H(25) F(14) 3.091 2_766
H(26) F(12b) 3.498 2_766
H(26) F(13) 2.929 2_766
H(26) F(14) 3.057 2_766
H(26) H(36) 3.505 2_766
H(27) F(8b) 3.495 1_565
H(27) F(9a) 3.107 1_565
H(27) F(9b) 3.195 1_565
H(27) F(14) 3.393 .
H(27) F(15) 3.171 .
H(27) F(22) 3.093 2_766
H(27) F(24) 2.522 2_766
H(27) C(47) 3.355 2_766
H(27) H(39) 3.299 2_766
H(28) F(9a) 2.772 1_565
H(28) F(9a) 2.901 2_766
H(28) F(9b) 2.959 1_565
H(28) F(9b) 2.532 2_766
H(28) F(22) 3.550 2_766
H(29) F(8b) 3.363 1_565
H(29) F(9a) 3.159 1_565
H(29) F(15) 3.192 .
H(30) C(13b) 3.166 1_545
H(31) F(1b) 2.471 2_655
H(31) F(2a) 2.851 2_655
H(31) F(3a) 2.685 2_655
H(31) C(23) 3.445 2_655
H(31) H(22) 2.815 2_765
H(32) C(8) 3.365 1_455
H(32) H(17) 2.569 1_455
H(32) H(18) 3.350 1_455
H(33) C(13a) 3.161 1_545
H(33) C(13b) 3.509 1_545
H(34) F(7b) 3.531 2_656
H(34) C(49) 3.307 2_766
H(34) C(50) 3.548 1_445
H(34) C(50) 3.047 2_766
H(34) H(34) 3.420 2_656
H(35) H(15) 2.711 1_455
H(36) S(2) 3.208 2_766
H(36) H(26) 3.505 2_766
H(37) H(1) 3.598 .
H(37) H(12) 3.431 .
H(37) H(18) 3.527 1_455
H(38) C(1) 3.531 2_765
H(38) C(2) 3.536 2_765
H(38) H(3) 3.031 2_765
H(38) H(4) 3.474 2_765
H(38) H(6) 2.735 2_765
H(38) H(9) 3.495 .
H(39) S(2) 3.295 2_766
H(39) H(9) 3.579 .
H(39) H(11) 3.523 .
H(39) H(27) 3.299 2_766
H(40) F(6) 3.082 1_655
H(40) H(10) 3.342 .
H(41) H(3) 2.926 2_765
H(41) H(5) 3.456 2_765
H(41) H(6) 3.340 2_765

loop_
_geom_torsion_atom_site_label_1
_geom_torsion_atom_site_label_2
_geom_torsion_atom_site_label_3
_geom_torsion_atom_site_label_4
_geom_torsion
N(1) Ni(1) N(2) C(3) 46.9(4)
N(1) Ni(1) N(2) C(4) 169.8(4)
N(2) Ni(1) N(1) C(1) -44.5(5)
N(2) Ni(1) N(1) C(10) -161.3(4)
N(2) Ni(1) N(1) C(11) 80.1(6)
N(1) Ni(1) N(4) C(8) -145.2(5)
N(1) Ni(1) N(4) C(9) -21.0(5)
N(4) Ni(1) N(1) C(1) 110.7(5)
N(4) Ni(1) N(1) C(10) -6.2(4)
N(4) Ni(1) N(1) C(11) -124.7(6)
N(2) Ni(1) N(3) C(5) -8.8(3)
N(2) Ni(1) N(3) C(6) 109.7(4)
N(2) Ni(1) N(3) C(14) -126.2(4)
N(3) Ni(1) N(2) C(3) -142.3(4)
N(3) Ni(1) N(2) C(4) -19.4(4)
N(2) Ni(1) N(4) C(8) -50.3(8)
N(2) Ni(1) N(4) C(9) 73.8(8)
N(4) Ni(1) N(2) C(3) -46.0(7)
N(4) Ni(1) N(2) C(4) 76.9(7)
N(3) Ni(1) N(4) C(8) 44.2(5)
N(3) Ni(1) N(4) C(9) 168.3(5)
N(4) Ni(1) N(3) C(5) -164.1(4)
N(4) Ni(1) N(3) C(6) -45.6(4)
N(4) Ni(1) N(3) C(14) 78.6(4)
C(12a) S(1) C(12b) C(11) 96(2)
C(12b) S(1) C(12a) C(11) -47(2)
C(12a) S(1) C(13a) C(13b) 88.9(15)
C(13a) S(1) C(12a) C(11) -135.8(12)
C(13a) S(1) C(12a) C(12b) -89(2)
C(12a) S(1) C(13b) C(13a) -99.6(16)
C(13b) S(1) C(12a) C(11) -94.6(9)
C(13b) S(1) C(12a) C(12b) -48(2)
C(12b) S(1) C(13a) C(13b) 64.3(17)
C(13a) S(1) C(12b) C(11) -168.1(18)
C(13a) S(1) C(12b) C(12a) 96(2)
C(12b) S(1) C(13b) C(13a) -117.4(18)
C(13b) S(1) C(12b) C(11) -132.0(19)
C(13b) S(1) C(12b) C(12a) 133(2)
C(16) S(2) C(15) C(14) 65.4(6)
F(2b) F(1a) F(3b) C(23) -24(8)
F(3b) F(1a) F(2b) C(23) 24(8)
F(2b) F(1a) C(23) F(1b) -82(2)
F(2b) F(1a) C(23) F(2a) -41.8(12)
F(2b) F(1a) C(23) F(3a) -150.0(12)
F(2b) F(1a) C(23) F(3b) 175.0(17)
F(2b) F(1a) C(23) C(19) 84.7(12)
F(3b) F(1a) C(23) F(1b) 103(2)
F(3b) F(1a) C(23) F(2a) 143.3(12)
F(3b) F(1a) C(23) F(2b) -175.0(17)
F(3b) F(1a) C(23) F(3a) 35.0(13)
F(3b) F(1a) C(23) C(19) -90.3(13)
F(2a) F(1b) F(3a) C(23) 51(8)
F(3a) F(1b) F(2a) C(23) -48(8)
F(2a) F(1b) C(23) F(1a) 94(2)
F(2a) F(1b) C(23) F(2b) 51(2)
F(2a) F(1b) C(23) F(3a) -163(3)
F(2a) F(1b) C(23) F(3b) 133(2)
F(2a) F(1b) C(23) C(19) -70(3)
F(3a) F(1b) C(23) F(1a) -102.9(13)
F(3a) F(1b) C(23) F(2a) 163(3)
F(3a) F(1b) C(23) F(2b) -145.8(11)
F(3a) F(1b) C(23) F(3b) -63.8(16)
F(3a) F(1b) C(23) C(19) 93(2)
F(1b) F(2a) C(23) F(1a) -100(2)
F(1b) F(2a) C(23) F(2b) -128(2)
F(1b) F(2a) C(23) F(3a) 15(2)
F(1b) F(2a) C(23) F(3b) -70(3)
F(1b) F(2a) C(23) C(19) 131(2)
F(1a) F(2b) C(23) F(1b) 110(2)
F(1a) F(2b) C(23) F(2a) 139.4(12)
F(1a) F(2b) C(23) F(3a) 52.2(19)
F(1a) F(2b) C(23) F(3b) -3.0(10)
F(1a) F(2b) C(23) C(19) -112.0(11)
F(1b) F(3a) C(23) F(1a) 103(2)
F(1b) F(3a) C(23) F(2a) -11(2)
F(1b) F(3a) C(23) F(2b) 69(2)
F(1b) F(3a) C(23) F(3b) 124(2)
F(1b) F(3a) C(23) C(19) -127(2)
F(1a) F(3b) C(23) F(1b) -93(2)
F(1a) F(3b) C(23) F(2a) -53.2(17)
F(1a) F(3b) C(23) F(2b) 3.5(11)
F(1a) F(3b) C(23) F(3a) -146.8(12)
F(1a) F(3b) C(23) C(19) 106.1(12)
F(7b) F(7a) F(9b) F(9a) 6(5)
F(7b) F(7a) F(9b) C(31) 35(3)
F(9b) F(7a) F(7b) F(8a) -16(5)
F(9b) F(7a) F(7b) C(31) -28(2)
F(7b) F(7a) C(31) F(8a) -13(3)
F(7b) F(7a) C(31) F(8b) -50(4)
F(7b) F(7a) C(31) F(9a) -130(3)
F(7b) F(7a) C(31) F(9b) -148(3)
F(7b) F(7a) C(31) C(27) 104(3)
C(31) F(7a) F(7b) F(8a) 12(3)
F(9b) F(7a) C(31) F(7b) 148(3)
F(9b) F(7a) C(31) F(8a) 136(2)
F(9b) F(7a) C(31) F(8b) 98(3)
F(9b) F(7a) C(31) F(9a) 18.6(19)
F(9b) F(7a) C(31) C(27) -107.5(18)
C(31) F(7a) F(9b) F(9a) -28(2)
F(7a) F(7b) F(8a) F(8b) 27(5)
F(7a) F(7b) F(8a) C(31) -15(4)
F(7a) F(7b) C(31) F(8a) 168(3)
F(7a) F(7b) C(31) F(8b) 139(3)
F(7a) F(7b) C(31) F(9a) 65(3)
F(7a) F(7b) C(31) F(9b) 32(3)
F(7a) F(7b) C(31) C(27) -90(3)
F(8a) F(7b) C(31) F(7a) -168(3)
F(8a) F(7b) C(31) F(8b) -29(2)
F(8a) F(7b) C(31) F(9a) -103(2)
F(8a) F(7b) C(31) F(9b) -136(2)
F(8a) F(7b) C(31) C(27) 102.5(15)
C(31) F(7b) F(8a) F(8b) 42(2)
F(7b) F(8a) F(8b) F(9a) -33(5)
F(7b) F(8a) F(8b) C(31) -36.2(18)
F(7b) F(8a) C(31) F(7a) 7(2)
F(7b) F(8a) C(31) F(8b) 128(3)
F(7b) F(8a) C(31) F(9a) 126(2)
F(7b) F(8a) C(31) F(9b) 97(3)
F(7b) F(8a) C(31) C(27) -113.2(19)
F(8b) F(8a) C(31) F(7a) -122(3)
F(8b) F(8a) C(31) F(7b) -128(3)
F(8b) F(8a) C(31) F(9a) -3(3)
F(8b) F(8a) C(31) F(9b) -31(4)
F(8b) F(8a) C(31) C(27) 119(2)
C(31) F(8a) F(8b) F(9a) 3(4)
F(8a) F(8b) F(9a) F(9b) 31(7)
F(8a) F(8b) F(9a) C(31) -4(5)
F(8a) F(8b) C(31) F(7a) 75(3)
F(8a) F(8b) C(31) F(7b) 52(3)
F(8a) F(8b) C(31) F(9a) 177(3)
F(8a) F(8b) C(31) F(9b) 159(2)
F(8a) F(8b) C(31) C(27) -77(3)
F(9a) F(8b) C(31) F(7a) -102(2)
F(9a) F(8b) C(31) F(7b) -126(2)
F(9a) F(8b) C(31) F(8a) -177(3)
F(9a) F(8b) C(31) F(9b) -19(2)
F(9a) F(8b) C(31) C(27) 105.9(19)
C(31) F(8b) F(9a) F(9b) 35(3)
F(8b) F(9a) F(9b) F(7a) -4(4)
F(8b) F(9a) F(9b) C(31) -28(2)
F(8b) F(9a) C(31) F(7a) 119(2)
F(8b) F(9a) C(31) F(7b) 90(2)
F(8b) F(9a) C(31) F(8a) 2(2)
F(8b) F(9a) C(31) F(9b) 150(3)
F(8b) F(9a) C(31) C(27) -115.3(19)
F(9b) F(9a) C(31) F(7a) -30(3)
F(9b) F(9a) C(31) F(7b) -60(3)
F(9b) F(9a) C(31) F(8a) -148(2)
F(9b) F(9a) C(31) F(8b) -150(3)
F(9b) F(9a) C(31) C(27) 95(2)
C(31) F(9a) F(9b) F(7a) 24(2)
F(7a) F(9b) C(31) F(7b) -16.1(17)
F(7a) F(9b) C(31) F(8a) -103(2)
F(7a) F(9b) C(31) F(8b) -122(2)
F(7a) F(9b) C(31) F(9a) -151(2)
F(7a) F(9b) C(31) C(27) 108.2(13)
F(9a) F(9b) C(31) F(7a) 151(2)
F(9a) F(9b) C(31) F(7b) 135(2)
F(9a) F(9b) C(31) F(8a) 48(4)
F(9a) F(9b) C(31) F(8b) 29(3)
F(9a) F(9b) C(31) C(27) -101(2)
F(10b) F(10a) F(11b) F(11a) 31(5)
F(10b) F(10a) F(11b) C(32) -9(4)
F(11b) F(10a) F(10b) F(12a) -28(5)
F(11b) F(10a) F(10b) C(32) 7(3)
F(10b) F(10a) C(32) F(11a) 148(3)
F(10b) F(10a) C(32) F(11b) 172(3)
F(10b) F(10a) C(32) F(12a) 40(3)
F(10b) F(10a) C(32) F(12b) 67(3)
F(10b) F(10a) C(32) C(29) -83(3)
C(32) F(10a) F(10b) F(12a) -35(2)
F(11b) F(10a) C(32) F(10b) -172(3)
F(11b) F(10a) C(32) F(11a) -24.5(16)
F(11b) F(10a) C(32) F(12a) -132.6(17)
F(11b) F(10a) C(32) F(12b) -105(2)
F(11b) F(10a) C(32) C(29) 104.9(15)
C(32) F(10a) F(11b) F(11a) 39(2)
F(10a) F(10b) F(12a) F(12b) 17(5)
F(10a) F(10b) F(12a) C(32) 46(4)
F(10a) F(10b) C(32) F(11a) -42(4)
F(10a) F(10b) C(32) F(11b) -8(3)
F(10a) F(10b) C(32) F(12a) -141(3)
F(10a) F(10b) C(32) F(12b) -125(3)
F(10a) F(10b) C(32) C(29) 110(2)
F(12a) F(10b) C(32) F(10a) 141(3)
F(12a) F(10b) C(32) F(11a) 99(2)
F(12a) F(10b) C(32) F(11b) 133.4(17)
F(12a) F(10b) C(32) F(12b) 16.2(17)
F(12a) F(10b) C(32) C(29) -109.1(13)
C(32) F(10b) F(12a) F(12b) -29(3)
F(11b) F(11a) F(12b) F(12a) 6(6)
F(11b) F(11a) F(12b) C(32) -23(2)
F(12b) F(11a) F(11b) F(10a) -14(3)
F(12b) F(11a) F(11b) C(32) 19(2)
F(11b) F(11a) C(32) F(10a) 39(2)
F(11b) F(11a) C(32) F(10b) 59(3)
F(11b) F(11a) C(32) F(12a) 148(2)
F(11b) F(11a) C(32) F(12b) 158(2)
F(11b) F(11a) C(32) C(29) -91(2)
C(32) F(11a) F(11b) F(10a) -32.5(18)
F(12b) F(11a) C(32) F(10a) -119.3(17)
F(12b) F(11a) C(32) F(10b) -99(3)
F(12b) F(11a) C(32) F(11b) -158(2)
F(12b) F(11a) C(32) F(12a) -10.8(16)
F(12b) F(11a) C(32) C(29) 110.2(15)
C(32) F(11a) F(12b) F(12a) 29(4)
F(10a) F(11b) C(32) F(10b) 4(2)
F(10a) F(11b) C(32) F(11a) 141(2)
F(10a) F(11b) C(32) F(12a) 94(2)
F(10a) F(11b) C(32) F(12b) 118.9(17)
F(10a) F(11b) C(32) C(29) -113.5(11)
F(11a) F(11b) C(32) F(10a) -141(2)
F(11a) F(11b) C(32) F(10b) -137(2)
F(11a) F(11b) C(32) F(12a) -47(3)
F(11a) F(11b) C(32) F(12b) -22(2)
F(11a) F(11b) C(32) C(29) 105(2)
F(10b) F(12a) F(12b) F(11a) -1(4)
F(10b) F(12a) F(12b) C(32) 23(2)
F(10b) F(12a) C(32) F(10a) -18.6(14)
F(10b) F(12a) C(32) F(11a) -128.8(16)
F(10b) F(12a) C(32) F(11b) -100(2)
F(10b) F(12a) C(32) F(12b) -149(3)
F(10b) F(12a) C(32) C(29) 107.6(14)
F(12b) F(12a) C(32) F(10a) 130(2)
F(12b) F(12a) C(32) F(10b) 149(3)
F(12b) F(12a) C(32) F(11a) 20(3)
F(12b) F(12a) C(32) F(11b) 49(3)
F(12b) F(12a) C(32) C(29) -103(2)
C(32) F(12a) F(12b) F(11a) -24(3)
F(11a) F(12b) C(32) F(10a) 98.8(16)
F(11a) F(12b) C(32) F(10b) 127.3(17)
F(11a) F(12b) C(32) F(11b) 14.4(19)
F(11a) F(12b) C(32) F(12a) 159(3)
F(11a) F(12b) C(32) C(29) -110.4(11)
F(12a) F(12b) C(32) F(10a) -61(3)
F(12a) F(12b) C(32) F(10b) -32(3)
F(12a) F(12b) C(32) F(11a) -159(3)
F(12a) F(12b) C(32) F(11b) -145(2)
F(12a) F(12b) C(32) C(29) 90(2)
O(1b) O(1a) C(49) C(50) -98.8(16)
C(49) O(1a) O(1b) C(52b) 103(2)
O(1b) O(1a) C(52a) C(51) 45.3(18)
O(1b) O(1a) C(52a) C(52b) 5.3(18)
C(52a) O(1a) O(1b) C(49) -110.4(13)
C(52a) O(1a) O(1b) C(52b) -7(2)
C(49) O(1a) C(52a) C(51) -21.6(17)
C(49) O(1a) C(52a) C(52b) -61.7(16)
C(52a) O(1a) C(49) O(1b) 87.7(19)
C(52a) O(1a) C(49) C(50) -11.1(15)
O(1a) O(1b) C(49) C(50) 90.7(15)
O(1a) O(1b) C(52b) C(51) -46(3)
O(1a) O(1b) C(52b) C(52a) 7(2)
C(49) O(1b) C(52b) C(51) 39(2)
C(49) O(1b) C(52b) C(52a) 90.8(16)
C(52b) O(1b) C(49) O(1a) -118(2)
C(52b) O(1b) C(49) C(50) -27(2)
Ni(1) N(1) C(1) C(2) 59.1(8)
Ni(1) N(1) C(10) C(9) 33.9(7)
Ni(1) N(1) C(11) C(12a) 41.5(9)
Ni(1) N(1) C(11) C(12b) 29.6(19)
C(1) N(1) C(10) C(9) -83.0(8)
C(10) N(1) C(1) C(2) 172.1(7)
C(1) N(1) C(11) C(12a) 166.7(7)
C(1) N(1) C(11) C(12b) 154.8(17)
C(11) N(1) C(1) C(2) -70.9(9)
C(10) N(1) C(11) C(12a) -75.0(9)
C(10) N(1) C(11) C(12b) -86.9(18)
C(11) N(1) C(10) C(9) 159.6(7)
Ni(1) N(2) C(3) C(2) -60.7(6)
Ni(1) N(2) C(4) C(5) 44.0(6)
C(3) N(2) C(4) C(5) 167.9(5)
C(4) N(2) C(3) C(2) 179.4(6)
Ni(1) N(3) C(5) C(4) 35.6(6)
Ni(1) N(3) C(6) C(7) 62.2(7)
Ni(1) N(3) C(14) C(15) 179.4(5)
C(5) N(3) C(6) C(7) 175.3(6)
C(6) N(3) C(5) C(4) -81.0(7)
C(5) N(3) C(14) C(15) 66.5(7)
C(14) N(3) C(5) C(4) 153.0(5)
C(6) N(3) C(14) C(15) -58.8(8)
C(14) N(3) C(6) C(7) -60.2(8)
Ni(1) N(4) C(8) C(7) -56.8(8)
Ni(1) N(4) C(9) C(10) 45.5(8)
C(8) N(4) C(9) C(10) 170.6(7)
C(9) N(4) C(8) C(7) -176.9(7)
N(1) C(1) C(2) C(3) -71.6(9)
C(1) C(2) C(3) N(2) 69.7(8)
N(2) C(4) C(5) N(3) -55.7(7)
N(3) C(6) C(7) C(8) -73.6(9)
C(6) C(7) C(8) N(4) 67.1(10)
N(4) C(9) C(10) N(1) -55.4(9)
N(1) C(11) C(12a) S(1) -88.5(8)
N(1) C(11) C(12a) C(12b) -159(2)
N(1) C(11) C(12b) S(1) -48(2)
N(1) C(11) C(12b) C(12a) 27(3)
C(12a) C(11) C(12b) S(1) -75(2)
C(12b) C(11) C(12a) S(1) 71(2)
S(1) C(12a) C(12b) C(11) -114.1(17)
C(11) C(12a) C(12b) S(1) 114.1(17)
N(3) C(14) C(15) S(2) 176.2(5)
C(18) C(17) C(22) C(21) 0.0(7)
C(22) C(17) C(18) C(19) 0.5(8)
C(18) C(17) B(1) C(25) -79.5(6)
C(18) C(17) B(1) C(33) 158.6(4)
C(18) C(17) B(1) C(41) 41.3(7)
B(1) C(17) C(18) C(19) 173.7(5)
C(22) C(17) B(1) C(25) 93.1(5)
C(22) C(17) B(1) C(33) -28.8(7)
C(22) C(17) B(1) C(41) -146.1(5)
B(1) C(17) C(22) C(21) -173.0(5)
C(17) C(18) C(19) C(20) -0.5(9)
C(17) C(18) C(19) C(23) 177.6(6)
C(18) C(19) C(20) C(21) -0.1(7)
C(18) C(19) C(23) F(1a) 1.7(12)
C(18) C(19) C(23) F(1b) 165(2)
C(18) C(19) C(23) F(2a) 126.8(8)
C(18) C(19) C(23) F(2b) 46.0(11)
C(18) C(19) C(23) F(3a) -124.1(7)
C(18) C(19) C(23) F(3b) -37.6(11)
C(20) C(19) C(23) F(1a) 179.8(7)
C(20) C(19) C(23) F(1b) -16(2)
C(20) C(19) C(23) F(2a) -55.1(10)
C(20) C(19) C(23) F(2b) -135.9(9)
C(20) C(19) C(23) F(3a) 54.0(9)
C(20) C(19) C(23) F(3b) 140.5(8)
C(23) C(19) C(20) C(21) -178.2(6)
C(19) C(20) C(21) C(22) 0.7(8)
C(19) C(20) C(21) C(24) 178.8(6)
C(20) C(21) C(22) C(17) -0.6(8)
C(20) C(21) C(24) F(4) -128.0(7)
C(20) C(21) C(24) F(5) -5.7(9)
C(20) C(21) C(24) F(6) 113.1(7)
C(22) C(21) C(24) F(4) 50.1(8)
C(22) C(21) C(24) F(5) 172.4(5)
C(22) C(21) C(24) F(6) -68.7(8)
C(24) C(21) C(22) C(17) -178.8(5)
C(26) C(25) C(30) C(29) 2.7(8)
C(30) C(25) C(26) C(27) -1.1(9)
C(26) C(25) B(1) C(17) 90.7(6)
C(26) C(25) B(1) C(33) -146.9(5)
C(26) C(25) B(1) C(41) -31.4(7)
B(1) C(25) C(26) C(27) -175.7(5)
C(30) C(25) B(1) C(17) -83.5(6)
C(30) C(25) B(1) C(33) 38.9(7)
C(30) C(25) B(1) C(41) 154.3(5)
B(1) C(25) C(30) C(29) 177.4(5)
C(25) C(26) C(27) C(28) -0.1(8)
C(25) C(26) C(27) C(31) -179.7(7)
C(26) C(27) C(28) C(29) -0.1(8)
C(26) C(27) C(31) F(7a) 173.7(13)
C(26) C(27) C(31) F(7b) -152.6(17)
C(26) C(27) C(31) F(8a) -68.4(15)
C(26) C(27) C(31) F(8b) -31(2)
C(26) C(27) C(31) F(9a) 49.2(16)
C(26) C(27) C(31) F(9b) 90.0(19)
C(28) C(27) C(31) F(7a) -5.9(17)
C(28) C(27) C(31) F(7b) 27.9(19)
C(28) C(27) C(31) F(8a) 112.0(13)
C(28) C(27) C(31) F(8b) 149(2)
C(28) C(27) C(31) F(9a) -130.4(15)
C(28) C(27) C(31) F(9b) -89.5(19)
C(31) C(27) C(28) C(29) 179.5(7)
C(27) C(28) C(29) C(30) 1.6(9)
C(27) C(28) C(29) C(32) -177.7(6)
C(28) C(29) C(30) C(25) -3.0(9)
C(28) C(29) C(32) F(10a) -105.2(12)
C(28) C(29) C(32) F(10b) -137(2)
C(28) C(29) C(32) F(11a) 19.7(12)
C(28) C(29) C(32) F(11b) -22.7(17)
C(28) C(29) C(32) F(12a) 136.2(11)
C(28) C(29) C(32) F(12b) 102.4(17)
C(30) C(29) C(32) F(10a) 75.4(12)
C(30) C(29) C(32) F(10b) 44(2)
C(30) C(29) C(32) F(11a) -159.6(10)
C(30) C(29) C(32) F(11b) 157.9(16)
C(30) C(29) C(32) F(12a) -43.1(12)
C(30) C(29) C(32) F(12b) -76.9(17)
C(32) C(29) C(30) C(25) 176.3(6)
C(34) C(33) C(38) C(37) -2.1(7)
C(38) C(33) C(34) C(35) 2.0(7)
C(34) C(33) B(1) C(17) 147.3(4)
C(34) C(33) B(1) C(25) 30.1(7)
C(34) C(33) B(1) C(41) -89.9(5)
B(1) C(33) C(34) C(35) 175.2(5)
C(38) C(33) B(1) C(17) -40.0(6)
C(38) C(33) B(1) C(25) -157.1(4)
C(38) C(33) B(1) C(41) 82.9(5)
B(1) C(33) C(38) C(37) -175.4(5)
C(33) C(34) C(35) C(36) -1.1(9)
C(33) C(34) C(35) C(39) 178.7(5)
C(34) C(35) C(36) C(37) 0.2(7)
C(34) C(35) C(39) F(13) -57.2(8)
C(34) C(35) C(39) F(14) 54.7(9)
C(34) C(35) C(39) F(15) 175.4(7)
C(36) C(35) C(39) F(13) 122.6(7)
C(36) C(35) C(39) F(14) -125.5(7)
C(36) C(35) C(39) F(15) -4.8(11)
C(39) C(35) C(36) C(37) -179.6(6)
C(35) C(36) C(37) C(38) -0.4(7)
C(35) C(36) C(37) C(40) -178.0(5)
C(36) C(37) C(38) C(33) 1.4(8)
C(36) C(37) C(40) F(16) -30.5(9)
C(36) C(37) C(40) F(17) 93.7(8)
C(36) C(37) C(40) F(18) -146.5(6)
C(38) C(37) C(40) F(16) 151.7(6)
C(38) C(37) C(40) F(17) -84.0(8)
C(38) C(37) C(40) F(18) 35.8(8)
C(40) C(37) C(38) C(33) 179.1(5)
C(42) C(41) C(46) C(45) 0.7(8)
C(46) C(41) C(42) C(43) 0.6(8)
C(42) C(41) B(1) C(17) -158.1(5)
C(42) C(41) B(1) C(25) -41.4(7)
C(42) C(41) B(1) C(33) 79.2(6)
B(1) C(41) C(42) C(43) -176.1(5)
C(46) C(41) B(1) C(17) 25.5(7)
C(46) C(41) B(1) C(25) 142.1(5)
C(46) C(41) B(1) C(33) -97.2(5)
B(1) C(41) C(46) C(45) 177.4(5)
C(41) C(42) C(43) C(44) -2.1(10)
C(41) C(42) C(43) C(47) -179.7(5)
C(42) C(43) C(44) C(45) 2.2(9)
C(42) C(43) C(47) F(22) 81.1(8)
C(42) C(43) C(47) F(23) -158.1(7)
C(42) C(43) C(47) F(24) -38.9(10)
C(44) C(43) C(47) F(22) -96.4(8)
C(44) C(43) C(47) F(23) 24.3(11)
C(44) C(43) C(47) F(24) 143.5(7)
C(47) C(43) C(44) C(45) 179.8(4)
C(43) C(44) C(45) C(46) -0.9(9)
C(43) C(44) C(45) C(48) 179.3(6)
C(44) C(45) C(46) C(41) -0.6(8)
C(44) C(45) C(48) F(19) -104.0(7)
C(44) C(45) C(48) F(20) 14.7(9)
C(44) C(45) C(48) F(21) 135.5(6)
C(46) C(45) C(48) F(19) 76.3(8)
C(46) C(45) C(48) F(20) -165.0(5)
C(46) C(45) C(48) F(21) -44.2(8)
C(48) C(45) C(46) C(41) 179.2(5)
O(1a) C(49) C(50) C(51) 44.9(11)
O(1b) C(49) C(50) C(51) 6.3(13)
C(49) C(50) C(51) C(52a) -54.8(13)
C(49) C(50) C(51) C(52b) 18.3(19)
C(50) C(51) C(52a) O(1a) 46.6(14)
C(50) C(51) C(52a) C(52b) 109.1(18)
C(50) C(51) C(52b) O(1b) -34(2)
C(50) C(51) C(52b) C(52a) -88.2(14)
C(52a) C(51) C(52b) O(1b) 54.5(18)
C(52b) C(51) C(52a) O(1a) -62.5(19)
O(1a) C(52a) C(52b) O(1b) -3.5(12)
O(1a) C(52a) C(52b) C(51) 115.6(18)
C(51) C(52a) C(52b) O(1b) -119(2)
